data_4501312
loop_
_publ_author_name
'Pachfule, Pradip'
'Banerjee, Rahul'

_publ_contact_author
;

Dr. Rahul Banerjee

Scientist
Physical/Materials Chemistry Division  
National Chemical Laboratory
Dr. Homi Bhaba Road
Pune 411008, India


;
_publ_section_title
;
 Porous Nitrogen Rich Cadmium-Tetrazolate Based Metal Organic Framework
 (MOF) for H2and CO2Uptake
;
_journal_issue 12
_journal_name_full 'Crystal Growth &amp; Design'
_journal_page_first 5176
_journal_paper_doi 10.1021/cg201054f
_journal_volume 11
_journal_year 2011
_chemical_formula_moiety 'C138 H92 Cd12 N115'
_chemical_formula_sum 'C138 H92 Cd12 N115'
_chemical_formula_weight 4710.19
_chemical_name_systematic
; 
 ? 
;
_space_group_IT_number 36
_symmetry_cell_setting orthorhombic
_symmetry_space_group_name_Hall 'C 2c -2'
_symmetry_space_group_name_H-M 'C m c 21'
_atom_sites_solution_hydrogens geom
_atom_sites_solution_primary direct
_atom_sites_solution_secondary difmap
_audit_creation_method SHELXL-97
_cell_angle_alpha 90.00
_cell_angle_beta 90.00
_cell_angle_gamma 90.00
_cell_formula_units_Z 4
_cell_length_a 34.3111(10)
_cell_length_b 40.5399(11)
_cell_length_c 20.3265(7)
_cell_measurement_reflns_used 19425
_cell_measurement_temperature 293(2)
_cell_measurement_theta_max 28.39
_cell_measurement_theta_min 1.34
_cell_volume 28273.5(15)
_computing_cell_refinement 'Bruker SMART'
_computing_data_collection 'Bruker SMART'
_computing_data_reduction 'Bruker SAINT'
_computing_molecular_graphics 'Bruker SHELXTL'
_computing_publication_material 'Bruker SHELXTL'
_computing_structure_refinement 'Bruker SHELXTL'
_computing_structure_solution 'Bruker SHELXTL'
_diffrn_ambient_temperature 293(2)
_diffrn_measured_fraction_theta_full 0.863
_diffrn_measured_fraction_theta_max 0.863
_diffrn_radiation_monochromator graphite
_diffrn_radiation_source 'fine-focus sealed tube'
_diffrn_radiation_type MoK\a
_diffrn_radiation_wavelength 0.71073
_diffrn_reflns_av_R_equivalents 0.0470
_diffrn_reflns_av_sigmaI/netI 0.0644
_diffrn_reflns_limit_h_max 43
_diffrn_reflns_limit_h_min -44
_diffrn_reflns_limit_k_max 52
_diffrn_reflns_limit_k_min -48
_diffrn_reflns_limit_l_max 27
_diffrn_reflns_limit_l_min -21
_diffrn_reflns_number 57040
_diffrn_reflns_theta_full 28.39
_diffrn_reflns_theta_max 28.39
_diffrn_reflns_theta_min 2.77
_exptl_absorpt_coefficient_mu 0.935
_exptl_absorpt_correction_T_max 0.8787
_exptl_absorpt_correction_T_min 0.7076
_exptl_absorpt_correction_type multi-scan
_exptl_absorpt_process_details 'Blessing, Acta Cryst. (1995) A51 33-58'
_exptl_crystal_colour Colorless
_exptl_crystal_density_diffrn 1.107
_exptl_crystal_density_method 'not measured'
_exptl_crystal_description plate
_exptl_crystal_F_000 9204
_exptl_crystal_size_max 0.40
_exptl_crystal_size_mid 0.30
_exptl_crystal_size_min 0.10
_refine_diff_density_max 4.284
_refine_diff_density_min -1.156
_refine_diff_density_rms 0.148
_refine_ls_abs_structure_details 'Flack H D (1983), Acta Cryst. A39, 876-881'
_refine_ls_abs_structure_Flack 0.71(3)
_refine_ls_extinction_method none
_refine_ls_goodness_of_fit_ref 1.035
_refine_ls_hydrogen_treatment constr
_refine_ls_matrix_type full
_refine_ls_number_parameters 1218
_refine_ls_number_reflns 24761
_refine_ls_number_restraints 1
_refine_ls_restrained_S_all 1.034
_refine_ls_R_factor_all 0.0687
_refine_ls_R_factor_gt 0.0531
_refine_ls_shift/su_max 0.001
_refine_ls_shift/su_mean 0.000
_refine_ls_structure_factor_coef Fsqd
_refine_ls_weighting_details 'calc w=1/[\s^2^(Fo^2^)+(0.0934P)^2^+0.0000P] where P=(Fo^2^+2Fc^2^)/3'
_refine_ls_weighting_scheme calc
_refine_ls_wR_factor_gt 0.1478
_refine_ls_wR_factor_ref 0.1583
_reflns_number_gt 19425
_reflns_number_total 24761
_reflns_threshold_expression >2sigma(I)
_cod_data_source_file cg201054f_si_002.cif
_cod_data_source_block Cd-4TP-1
_cod_depositor_comments
;
The following automatic conversions were performed:

'_symmetry_cell_setting' value 'ORTHORHOMBIC' changed to
'orthorhombic' according to
/home/saulius/struct/CIF-dictionaries/cif_core.dic dictionary named
'cif_core.dic' version 2.4.1 from 2010-06-29.

Automatic conversion script
Id: cif_fix_values 1715 2011-07-08 13:25:40Z adriana 
;
_cod_database_code 4501312

loop_
_symmetry_equiv_pos_as_xyz
'x, y, z'
'-x, -y, z+1/2'
'-x, y, z'
'x, -y, z+1/2'
'x+1/2, y+1/2, z'
'-x+1/2, -y+1/2, z+1/2'
'-x+1/2, y+1/2, z'
'x+1/2, -y+1/2, z+1/2'

loop_
_atom_site_label
_atom_site_type_symbol
_atom_site_fract_x
_atom_site_fract_y
_atom_site_fract_z
_atom_site_U_iso_or_equiv
_atom_site_adp_type
_atom_site_occupancy
_atom_site_symmetry_multiplicity
_atom_site_calc_flag
_atom_site_refinement_flags
C1 C 0.2523(3) -0.0007(2) 0.9662(6) 0.046(3) Uani 1 1 d .
H1 H 0.2542 -0.0008 1.0119 0.055 Uiso 1 1 calc R
C2 C 0.2534(3) 0.2484(3) 0.8187(7) 0.046(3) Uani 1 1 d .
H2 H 0.2552 0.2484 0.7730 0.055 Uiso 1 1 calc R
C3 C 0.2534(2) -0.0290(2) 0.8630(5) 0.024(2) Uiso 1 1 d .
H3 H 0.2554 -0.0483 0.8386 0.029 Uiso 1 1 calc R
C4 C 0.0000 0.2796(3) 1.3027(6) 0.035(3) Uani 1 2 d S
H4 H 0.0000 0.2929 1.2655 0.042 Uiso 1 2 calc SR
C5 C 0.0000 -0.0448(3) 0.8061(7) 0.033(3) Uiso 1 2 d S
C6 C 0.0000 0.0025(3) 0.8748(6) 0.028(3) Uiso 1 2 d S
H6 H 0.0000 0.0161 0.8378 0.034 Uiso 1 2 calc SR
C7 C 0.0943(2) 0.0849(2) 1.0169(5) 0.027(2) Uani 1 1 d .
C8 C -0.0943(2) 0.1604(2) 1.2715(5) 0.0246(19) Uani 1 1 d .
C9 C 0.2520(2) -0.02949(18) 0.9336(4) 0.016(2) Uani 1 1 d .
C10 C 0.0000 -0.0504(3) 0.9241(6) 0.023(3) Uani 1 2 d S
H10 H 0.0000 -0.0733 0.9207 0.027 Uiso 1 2 calc SR
C11 C -0.1568(2) 0.1342(2) 1.3081(5) 0.030(2) Uani 1 1 d .
H11 H -0.1533 0.1167 1.2793 0.036 Uiso 1 1 calc R
C12 C 0.1544(3) 0.1128(2) 0.9776(5) 0.038(3) Uani 1 1 d .
H12 H 0.1497 0.1306 1.0054 0.046 Uiso 1 1 calc R
C13 C 0.2517(3) 0.2185(3) 0.8551(7) 0.044(3) Uani 1 1 d .
C14 C 0.1283(2) 0.0867(2) 0.9750(4) 0.0193(18) Uani 1 1 d .
C15 C 0.2501(3) 0.0285(3) 0.9348(7) 0.047(4) Uani 1 1 d .
H15 H 0.2478 0.0478 0.9592 0.056 Uiso 1 1 calc R
C16 C 0.4066(3) -0.1692(2) 0.7706(5) 0.033(2) Uani 1 1 d .
C17 C -0.1296(2) 0.1587(2) 1.3111(5) 0.029(2) Uani 1 1 d .
C18 C 0.0000 -0.0305(2) 0.8710(5) 0.015(2) Uani 1 2 d S
C19 C 0.1368(3) 0.0626(2) 0.9304(5) 0.035(2) Uani 1 1 d .
H19 H 0.1201 0.0446 0.9257 0.042 Uiso 1 1 calc R
C20 C -0.1895(3) 0.1354(2) 1.3478(5) 0.038(2) Uani 1 1 d .
H20 H -0.2073 0.1182 1.3453 0.045 Uiso 1 1 calc R
C21 C -0.1370(3) 0.1845(3) 1.3552(5) 0.043(3) Uani 1 1 d .
H21 H -0.1195 0.2019 1.3593 0.051 Uiso 1 1 calc R
C22 C 0.1587(2) 0.05739(18) 0.6817(4) 0.0203(18) Uani 1 1 d .
C23 C 0.1872(2) 0.1122(2) 0.9387(4) 0.025(2) Uani 1 1 d .
H23 H 0.2048 0.1296 0.9430 0.030 Uiso 1 1 calc R
C24 C 0.0914(3) 0.0388(2) 0.7057(5) 0.043(3) Uani 1 1 d .
H24 H 0.0939 0.0466 0.7485 0.052 Uiso 1 1 calc R
C25 C 0.3300(3) -0.1900(2) 0.8910(5) 0.036(2) Uani 1 1 d .
H25 H 0.3242 -0.2076 0.9186 0.043 Uiso 1 1 calc R
C26 C 0.3719(3) -0.1664(2) 0.8102(5) 0.039(3) Uani 1 1 d .
C27 C 0.1177(2) 0.2884(2) 1.1211(5) 0.031(2) Uani 1 1 d .
C28 C 0.3721(2) 0.0928(2) 0.9752(4) 0.030(2) Uani 1 1 d .
C29 C 0.0000 0.2922(3) 1.4842(6) 0.031(3) Uani 1 2 d S
C30 C 0.1225(2) 0.0421(2) 0.6602(4) 0.027(2) Uani 1 1 d .
C31 C 0.2524(3) 0.2773(2) 0.8542(5) 0.042(3) Uani 1 1 d .
H31 H 0.2523 0.2969 0.8303 0.050 Uiso 1 1 calc R
C32 C 0.1530(3) 0.3064(2) 1.1014(5) 0.036(2) Uani 1 1 d .
C33 C 0.3456(3) -0.1408(2) 0.8059(5) 0.038(2) Uani 1 1 d .
H33 H 0.3497 -0.1236 0.7764 0.046 Uiso 1 1 calc R
C34 C 0.2508(3) 0.2522(3) 0.9509(6) 0.039(3) Uani 1 1 d .
H34 H 0.2505 0.2528 0.9966 0.047 Uiso 1 1 calc R
C35 C 0.1698(3) 0.0645(2) 0.8925(5) 0.034(2) Uani 1 1 d .
H35 H 0.1746 0.0477 0.8624 0.041 Uiso 1 1 calc R
C36 C 0.4063(2) 0.0929(2) 1.0161(4) 0.0278(19) Uani 1 1 d .
C37 C 0.1153(3) 0.0317(2) 0.5988(4) 0.030(2) Uani 1 1 d .
H37 H 0.1339 0.0352 0.5663 0.036 Uiso 1 1 calc R
C38 C 0.3474(2) 0.0524(2) 0.6915(5) 0.029(2) Uani 1 1 d .
C39 C 0.0000 0.1968(2) 0.9865(5) 0.018(2) Uani 1 2 d S
C40 C 0.1583(2) -0.1882(2) 1.1043(5) 0.031(2) Uani 1 1 d .
C41 C 0.1213(3) -0.2044(3) 1.1231(5) 0.043(2) Uani 1 1 d .
C42 C 0.3127(3) 0.1154(2) 0.9360(4) 0.029(2) Uani 1 1 d .
H42 H 0.2942 0.1321 0.9387 0.035 Uiso 1 1 calc R
C43 C -0.1702(3) 0.1838(2) 1.3920(5) 0.038(3) Uani 1 1 d .
H43 H -0.1745 0.2012 1.4208 0.045 Uiso 1 1 calc R
C44 C 0.2522(2) 0.1874(2) 0.8192(6) 0.025(2) Uani 1 1 d .
C45 C 0.3642(3) 0.0662(2) 0.9349(5) 0.036(2) Uani 1 1 d .
H45 H 0.3815 0.0485 0.9334 0.044 Uiso 1 1 calc R
C46 C 0.1181(3) -0.2164(3) 1.1899(6) 0.053(3) Uani 1 1 d .
H46 H 0.1383 -0.2150 1.2202 0.063 Uiso 1 1 calc R
C47 C 0.25169(19) 0.0018(2) 0.8330(6) 0.023(2) Uani 1 1 d .
H47 H 0.2509 0.0033 0.7873 0.028 Uiso 1 1 calc R
C48 C 0.2538(2) -0.0617(2) 0.9637(6) 0.027(2) Uani 1 1 d .
C49 C 0.3829(3) 0.0330(2) 0.6774(5) 0.037(2) Uani 1 1 d .
C50 C 0.0543(3) 0.2679(3) 1.1012(6) 0.069(4) Uani 1 1 d .
H50 H 0.0336 0.2659 1.0720 0.083 Uiso 1 1 calc R
C51 C 0.1144(3) 0.2774(3) 1.1869(6) 0.057(3) Uani 1 1 d .
H51 H 0.1340 0.2805 1.2179 0.069 Uiso 1 1 calc R
C52 C 0.3994(3) 0.0351(3) 0.6160(7) 0.077(4) Uani 1 1 d .
H52 H 0.3889 0.0486 0.5835 0.093 Uiso 1 1 calc R
C53 C 0.0907(3) -0.2073(3) 1.0808(6) 0.066(4) Uani 1 1 d .
H53 H 0.0931 -0.1999 1.0376 0.080 Uiso 1 1 calc R
C54 C 0.3134(3) -0.1409(2) 0.8457(6) 0.049(3) Uani 1 1 d .
H54 H 0.2962 -0.1232 0.8426 0.058 Uiso 1 1 calc R
C55 C 0.4306(3) -0.0065(3) 0.7033(7) 0.079(4) Uani 1 1 d .
H55 H 0.4382 -0.0228 0.7327 0.094 Uiso 1 1 calc R
C56 C 0.0884(4) 0.2854(4) 1.0787(7) 0.079(4) Uani 1 1 d .
H56 H 0.0898 0.2942 1.0365 0.095 Uiso 1 1 calc R
C57 C 0.3310(3) 0.0656(2) 0.8971(5) 0.031(2) Uani 1 1 d .
H57 H 0.3264 0.0474 0.8703 0.037 Uiso 1 1 calc R
C58 C 0.0805(3) -0.2307(3) 1.2055(5) 0.049(3) Uani 1 1 d .
H58 H 0.0762 -0.2382 1.2481 0.059 Uiso 1 1 calc R
C59 C 0.0790(3) 0.2612(2) 1.2015(6) 0.051(3) Uani 1 1 d .
H59 H 0.0753 0.2545 1.2448 0.061 Uiso 1 1 calc R
C60 C 0.0812(2) 0.0160(2) 0.5823(4) 0.026(2) Uani 1 1 d .
H60 H 0.0780 0.0082 0.5396 0.031 Uiso 1 1 calc R
C61 C 0.0582(3) 0.0240(2) 0.6856(5) 0.046(3) Uani 1 1 d .
H61 H 0.0378 0.0223 0.7154 0.055 Uiso 1 1 calc R
C62 C 0.0000 0.2271(4) 1.3467(8) 0.053(4) Uani 1 2 d S
H62 H 0.0000 0.2042 1.3428 0.063 Uiso 1 2 calc SR
C63 C 0.0000 0.2070(3) 0.8024(7) 0.031(3) Uani 1 2 d S
H63 H 0.0000 0.1938 0.7650 0.038 Uiso 1 2 calc SR
C64 C 0.0000 0.0150(3) 0.9391(6) 0.028(3) Uiso 1 2 d S
H64 H 0.0000 0.0379 0.9439 0.033 Uiso 1 2 calc SR
C65 C 0.0000 0.2777(4) 1.4172(7) 0.042(3) Uani 1 2 d S
C66 C 0.0000 0.2093(3) 0.9204(7) 0.026(3) Uani 1 2 d S
C67 C 0.0000 0.2611(5) 0.8461(9) 0.065(5) Uiso 1 2 d S
H67 H 0.0000 0.2840 0.8431 0.079 Uiso 1 2 calc SR
C68 C 0.0000 0.2954(4) 1.3590(10) 0.061(5) Uani 1 2 d S
H68 H 0.0000 0.3183 1.3598 0.073 Uiso 1 2 calc SR
C69 C 0.0000 0.1922(3) 0.8599(8) 0.045(4) Uani 1 2 d S
H69 H 0.0000 0.1692 0.8607 0.054 Uiso 1 2 calc SR
C70 C 0.2505(2) 0.2217(2) 0.9213(5) 0.033(3) Uani 1 1 d .
H70 H 0.2495 0.2029 0.9475 0.039 Uiso 1 1 calc R
C71 C 0.0000 -0.0336(3) 0.9863(7) 0.039(3) Uani 1 2 d S
H71 H 0.0000 -0.0462 1.0246 0.046 Uiso 1 2 calc SR
C72 C 0.0565(3) -0.2211(3) 1.1017(6) 0.063(4) Uani 1 1 d .
H72 H 0.0357 -0.2216 1.0723 0.076 Uiso 1 1 calc R
C73 C 0.3998(3) 0.0136(3) 0.7195(6) 0.073(4) Uani 1 1 d .
H73 H 0.3907 0.0134 0.7626 0.087 Uiso 1 1 calc R
C76 C 0.3459(3) 0.1188(2) 0.9728(5) 0.041(3) Uani 1 1 d .
H76 H 0.3507 0.1382 0.9958 0.049 Uiso 1 1 calc R
C77 C 0.3635(3) -0.1916(3) 0.8554(5) 0.044(3) Uani 1 1 d .
H77 H 0.3806 -0.2092 0.8609 0.052 Uiso 1 1 calc R
C78 C 0.4329(4) 0.0160(3) 0.6045(7) 0.087(5) Uani 1 1 d .
H78 H 0.4441 0.0171 0.5629 0.105 Uiso 1 1 calc R
C79 C 0.0000 0.2431(5) 0.9089(12) 0.092(7) Uiso 1 2 d S
H79 H 0.0000 0.2563 0.9464 0.111 Uiso 1 2 calc SR
C80 C 0.0000 0.2416(6) 1.4088(13) 0.097(7) Uiso 1 2 d S
H80 H 0.0000 0.2281 1.4459 0.116 Uiso 1 2 calc SR
Cd1 Cd 0.0000 0.023295(19) 1.09639(4) 0.01706(18) Uani 1 2 d S
Cd2 Cd 0.0000 0.12166(2) 1.14474(5) 0.01617(14) Uani 1 2 d S
Cd3 Cd 0.0000 0.220306(19) 1.19217(4) 0.01812(19) Uani 1 2 d S
Cd4 Cd 0.250921(14) 0.082232(14) 0.82448(3) 0.01574(15) Uani 1 1 d .
Cd5 Cd 0.251771(15) -0.167924(15) 0.96294(3) 0.01496(15) Uani 1 1 d .
Cd6 Cd 0.0000 0.267979(19) 0.69231(4) 0.01881(17) Uani 1 2 d S
Cd7 Cd 0.256186(12) -0.123478(15) 1.14364(4) 0.01818(11) Uani 1 1 d .
Cd8 Cd 0.5000 0.132457(18) 1.14183(5) 0.02355(19) Uani 1 2 d S
Cd9 Cd 0.5000 0.03812(2) 1.11562(5) 0.0265(2) Uani 1 2 d S
N1 N 0.3050(2) -0.16484(17) 0.8890(4) 0.0271(18) Uani 1 1 d .
N2 N 0.4283(2) -0.19821(19) 0.7671(4) 0.041(2) Uani 1 1 d .
N3 N 0.45580(19) -0.19135(17) 0.7247(4) 0.0286(16) Uani 1 1 d .
N4 N 0.45349(19) -0.16008(18) 0.7061(4) 0.0288(17) Uani 1 1 d .
N5 N 0.4222(2) -0.14584(17) 0.7325(4) 0.0309(17) Uani 1 1 d .
N6 N 0.1748(2) -0.19327(19) 1.0460(4) 0.0370(19) Uani 1 1 d .
N7 N 0.2067(2) -0.17487(17) 1.0496(4) 0.0272(17) Uani 1 1 d .
N8 N 0.2091(2) -0.15969(18) 1.1051(4) 0.0317(18) Uani 1 1 d .
N9 N 0.1784(2) -0.16878(16) 1.1430(4) 0.0339(18) Uani 1 1 d .
N10 N 0.2558(2) -0.11272(18) 0.9827(4) 0.0262(18) Uani 1 1 d .
N11 N 0.25651(19) -0.09624(18) 1.0397(4) 0.0229(16) Uani 1 1 d .
N12 N 0.2548(2) -0.06520(16) 1.0322(4) 0.0257(19) Uani 1 1 d .
N13 N 0.2548(2) -0.09144(19) 0.9347(4) 0.029(2) Uani 1 1 d .
N14 N 0.25105(19) 0.03020(15) 0.8703(5) 0.024(2) Uani 1 1 d .
N15 N 0.4541(2) 0.07457(17) 1.0710(4) 0.0313(19) Uani 1 1 d .
N16 N 0.45248(19) 0.10607(17) 1.0806(4) 0.0322(18) Uani 1 1 d .
N17 N 0.42150(19) 0.11841(17) 1.0463(4) 0.0312(17) Uani 1 1 d .
N18 N 0.4254(2) 0.06478(18) 1.0307(4) 0.037(2) Uani 1 1 d .
N19 N 0.44952(18) -0.00331(16) 0.6479(4) 0.0365(19) Uani 1 1 d .
N20 N 0.3258(2) 0.04826(16) 0.7461(4) 0.0254(16) Uani 1 1 d .
N21 N 0.29824(19) 0.07075(16) 0.7413(3) 0.0218(15) Uani 1 1 d .
N22 N 0.30153(18) 0.08669(15) 0.6844(3) 0.0204(15) Uani 1 1 d .
N23 N 0.3321(2) 0.07526(16) 0.6532(4) 0.0298(18) Uani 1 1 d .
N24 N 0.3050(2) 0.09038(17) 0.8973(4) 0.0287(18) Uani 1 1 d .
N25 N 0.2060(2) 0.07307(16) 0.7384(3) 0.0246(16) Uani 1 1 d .
N26 N 0.1745(2) 0.05374(18) 0.7401(4) 0.0312(18) Uani 1 1 d .
N27 N 0.20906(19) 0.08632(14) 0.6785(3) 0.0199(15) Uani 1 1 d .
N28 N 0.17985(18) 0.07697(15) 0.6426(4) 0.0242(15) Uani 1 1 d .
N29 N 0.05317(18) 0.01158(16) 0.6248(4) 0.0267(17) Uani 1 1 d .
N30 N 0.1955(2) 0.08925(17) 0.8966(4) 0.0275(18) Uani 1 1 d .
N31 N 0.07429(19) 0.05703(15) 1.0224(4) 0.0251(17) Uani 1 1 d .
N32 N 0.04505(19) 0.06418(16) 1.0630(4) 0.0238(16) Uani 1 1 d .
N33 N 0.04802(19) 0.09451(17) 1.0825(4) 0.0242(16) Uani 1 1 d .
N34 N 0.0783(2) 0.10890(17) 1.0517(4) 0.0271(17) Uani 1 1 d .
N35 N 0.0000 -0.0264(2) 0.7484(5) 0.032(3) Uani 1 2 d S
N36 N 0.0000 -0.0783(2) 0.7867(6) 0.033(3) Uani 1 2 d S
N37 N 0.0000 0.0466(2) 1.1986(5) 0.024(2) Uiso 1 2 d S
N38 N 0.0000 0.0775(3) 1.2242(6) 0.045(3) Uani 1 2 d S
N39 N 0.0000 0.16834(17) 1.0679(4) 0.0084(16) Uiso 1 2 d S
N40 N 0.0000 0.1957(2) 1.0857(5) 0.031(2) Uani 1 2 d S
N41 N 0.0000 0.2154(2) 1.0361(5) 0.028(2) Uani 1 2 d S
N42 N 0.0000 0.1654(2) 0.9993(5) 0.023(2) Uani 1 2 d S
N43 N 0.0000 0.2410(2) 0.7935(5) 0.020(2) Uiso 1 2 d S
N44 N 0.25136(14) 0.13675(14) 0.8002(4) 0.0096(14) Uani 1 1 d .
N45 N 0.25350(17) 0.15210(16) 0.7447(4) 0.0199(16) Uani 1 1 d .
N46 N 0.2546(2) 0.18398(19) 0.7559(5) 0.035(2) Uani 1 1 d .
N47 N 0.25028(15) 0.15937(17) 0.8494(4) 0.0159(17) Uani 1 1 d .
N48 N 0.2513(2) 0.2800(2) 0.9205(5) 0.030(2) Uani 1 1 d .
N49 N -0.07912(19) 0.13519(16) 1.2352(4) 0.0247(16) Uani 1 1 d .
N50 N -0.04758(17) 0.14831(15) 1.2082(3) 0.0185(15) Uani 1 1 d .
N51 N -0.04511(18) 0.18041(16) 1.2246(3) 0.0185(15) Uani 1 1 d .
N52 N -0.07341(19) 0.18787(17) 1.2650(4) 0.0273(17) Uani 1 1 d .
N53 N -0.1967(2) 0.16013(19) 1.3897(3) 0.0274(17) Uani 1 1 d .
N54 N 0.1709(2) 0.30268(18) 1.0447(4) 0.0359(19) Uani 1 1 d .
N55 N 0.2013(2) 0.32312(16) 1.0476(4) 0.0256(17) Uani 1 1 d .
N56 N 0.2000(2) 0.33918(17) 1.1018(4) 0.0279(17) Uani 1 1 d .
N57 N 0.1700(2) 0.32882(16) 1.1391(4) 0.0332(18) Uani 1 1 d .
N58 N 0.0000 0.24671(18) 1.2906(5) 0.0169(19) Uani 1 2 d S
N59 N 0.0000 0.2708(3) 1.5364(5) 0.040(3) Uani 1 2 d S
N60 N 0.0000 0.3218(2) 1.5022(5) 0.030(2) Uani 1 2 d S
N61 N 0.0000 0.2930(2) 1.5878(6) 0.040(3) Uani 1 2 d S
N62 N 0.0000 0.32548(18) 1.5665(4) 0.0101(17) Uiso 1 2 d S
N63 N 0.0509(2) -0.2335(2) 1.1605(4) 0.0370(19) Uani 1 1 d .
N65 N 0.0000 -0.0023(3) 0.9918(6) 0.035(3) Uani 1 2 d S
N66 N 0.0503(2) 0.25464(18) 1.1591(4) 0.0324(18) Uani 1 1 d .

loop_
_atom_site_aniso_label
_atom_site_aniso_U_11
_atom_site_aniso_U_22
_atom_site_aniso_U_33
_atom_site_aniso_U_23
_atom_site_aniso_U_13
_atom_site_aniso_U_12
C1 0.096(9) 0.023(5) 0.019(6) 0.004(5) 0.006(5) -0.002(5)
C2 0.071(8) 0.029(5) 0.037(7) -0.015(5) 0.012(5) 0.007(5)
C4 0.050(8) 0.045(8) 0.011(6) 0.009(6) 0.000 0.000
C7 0.025(5) 0.027(4) 0.028(6) 0.007(4) 0.006(4) -0.001(4)
C8 0.018(4) 0.028(4) 0.028(5) -0.008(4) 0.006(4) -0.002(4)
C9 0.028(5) 0.012(4) 0.009(4) 0.004(3) -0.006(3) -0.001(3)
C10 0.038(7) 0.017(5) 0.014(6) 0.012(5) 0.000 0.000
C11 0.025(5) 0.027(4) 0.038(6) -0.002(4) 0.014(4) -0.003(4)
C12 0.035(5) 0.033(5) 0.047(7) -0.015(5) 0.021(5) -0.006(4)
C13 0.035(7) 0.041(6) 0.057(9) 0.010(6) -0.007(5) 0.009(4)
C14 0.015(4) 0.030(4) 0.014(5) -0.002(3) 0.003(3) 0.001(3)
C15 0.068(9) 0.022(5) 0.050(9) -0.005(5) 0.009(5) -0.002(4)
C16 0.028(5) 0.038(5) 0.034(6) 0.004(4) 0.003(4) -0.002(4)
C17 0.023(5) 0.030(4) 0.035(6) 0.001(4) 0.006(4) -0.005(4)
C18 0.027(6) 0.010(5) 0.009(5) 0.003(4) 0.000 0.000
C19 0.033(5) 0.031(5) 0.041(6) -0.010(4) 0.014(5) -0.019(4)
C20 0.031(5) 0.031(5) 0.050(7) 0.002(5) 0.003(5) -0.005(4)
C21 0.032(6) 0.055(7) 0.041(6) -0.001(5) 0.013(5) -0.014(5)
C22 0.019(4) 0.021(4) 0.020(5) -0.002(3) -0.006(3) -0.009(3)
C23 0.023(4) 0.025(4) 0.026(5) 0.001(4) 0.012(4) -0.003(4)
C24 0.030(5) 0.050(6) 0.051(7) -0.011(5) -0.005(5) -0.025(5)
C25 0.031(5) 0.039(5) 0.038(6) 0.008(4) 0.011(4) 0.004(4)
C26 0.035(5) 0.040(5) 0.041(7) 0.003(5) 0.019(5) 0.001(4)
C27 0.024(4) 0.036(4) 0.032(5) -0.001(4) 0.003(4) -0.014(4)
C28 0.024(4) 0.043(5) 0.024(5) -0.004(4) -0.009(4) 0.000(4)
C29 0.028(6) 0.045(7) 0.020(6) 0.010(5) 0.000 0.000
C30 0.026(4) 0.027(4) 0.026(5) 0.005(4) 0.002(4) -0.002(4)
C31 0.088(10) 0.026(5) 0.012(5) 0.001(4) 0.003(4) -0.006(5)
C32 0.026(5) 0.036(5) 0.046(7) -0.008(5) 0.004(4) 0.005(4)
C33 0.034(5) 0.035(5) 0.045(6) -0.003(4) 0.022(4) 0.009(4)
C34 0.065(7) 0.031(6) 0.021(6) 0.001(5) 0.004(4) 0.001(4)
C35 0.032(5) 0.043(5) 0.027(5) -0.018(4) 0.014(4) -0.021(5)
C36 0.033(5) 0.027(4) 0.023(5) 0.000(4) -0.003(4) 0.004(4)
C37 0.033(5) 0.033(5) 0.023(5) 0.003(4) 0.001(4) -0.013(4)
C38 0.029(5) 0.030(4) 0.029(5) -0.006(4) 0.001(4) 0.006(4)
C39 0.018(5) 0.017(5) 0.018(6) 0.008(4) 0.000 0.000
C40 0.018(4) 0.040(5) 0.035(6) 0.001(4) 0.007(4) 0.001(4)
C41 0.030(5) 0.060(6) 0.038(6) 0.003(5) 0.008(4) -0.019(5)
C42 0.024(4) 0.035(5) 0.028(5) -0.002(4) -0.018(4) 0.002(4)
C43 0.042(6) 0.036(5) 0.035(6) -0.007(4) 0.018(5) 0.002(5)
C44 0.027(5) 0.026(4) 0.021(6) 0.004(4) 0.000(3) -0.010(3)
C45 0.028(5) 0.041(5) 0.040(6) -0.012(4) -0.012(4) 0.012(4)
C46 0.037(6) 0.080(8) 0.041(6) 0.006(6) 0.000(5) -0.009(5)
C47 0.022(4) 0.025(5) 0.024(6) 0.002(4) 0.006(3) 0.000(3)
C48 0.044(6) 0.014(4) 0.023(6) 0.010(4) 0.004(4) 0.000(3)
C49 0.025(5) 0.036(5) 0.050(6) -0.001(4) 0.007(4) 0.006(4)
C50 0.041(6) 0.108(10) 0.058(9) 0.025(7) -0.020(6) -0.038(7)
C51 0.047(7) 0.076(8) 0.048(7) 0.006(6) 0.000(5) -0.018(6)
C52 0.074(8) 0.094(9) 0.064(8) 0.035(7) 0.031(7) 0.052(7)
C53 0.071(8) 0.103(10) 0.025(6) -0.003(6) -0.003(6) -0.029(8)
C54 0.040(6) 0.050(6) 0.056(8) 0.015(5) 0.013(5) 0.015(5)
C55 0.060(7) 0.087(9) 0.089(10) 0.016(8) 0.015(7) 0.051(7)
C56 0.081(9) 0.112(11) 0.044(8) 0.013(7) -0.004(7) -0.039(9)
C57 0.027(5) 0.034(5) 0.033(5) -0.009(4) -0.004(4) 0.010(4)
C58 0.051(6) 0.061(6) 0.036(6) 0.007(5) 0.005(5) -0.017(6)
C59 0.057(7) 0.052(6) 0.043(7) 0.015(5) -0.008(6) -0.019(5)
C60 0.022(4) 0.040(5) 0.017(5) 0.004(4) -0.001(4) -0.010(4)
C61 0.037(6) 0.068(7) 0.032(6) 0.009(5) 0.010(5) -0.023(5)
C62 0.068(10) 0.045(8) 0.045(10) -0.012(7) 0.000 0.000
C63 0.034(7) 0.030(6) 0.029(7) 0.006(5) 0.000 0.000
C65 0.056(9) 0.050(8) 0.019(7) -0.002(6) 0.000 0.000
C66 0.020(6) 0.021(6) 0.036(7) 0.012(5) 0.000 0.000
C68 0.055(10) 0.051(9) 0.076(14) -0.014(9) 0.000 0.000
C69 0.049(9) 0.040(7) 0.046(10) 0.017(7) 0.000 0.000
C70 0.059(7) 0.022(4) 0.017(5) 0.002(3) 0.004(4) -0.002(4)
C71 0.058(9) 0.029(7) 0.029(8) -0.005(6) 0.000 0.000
C72 0.044(6) 0.104(10) 0.042(8) 0.011(6) -0.003(5) -0.034(6)
C73 0.072(8) 0.094(9) 0.051(7) 0.013(7) 0.022(6) 0.054(7)
C76 0.039(5) 0.030(5) 0.054(7) -0.009(4) -0.019(5) 0.008(4)
C77 0.041(6) 0.057(6) 0.032(6) 0.010(5) 0.016(5) 0.015(5)
C78 0.102(10) 0.089(9) 0.071(10) 0.044(8) 0.065(9) 0.049(8)
Cd1 0.0129(4) 0.0211(4) 0.0172(4) 0.0019(3) 0.000 0.000
Cd2 0.0143(3) 0.0198(3) 0.0145(3) 0.0001(3) 0.000 0.000
Cd3 0.0130(4) 0.0247(4) 0.0167(4) 0.0035(3) 0.000 0.000
Cd4 0.0151(3) 0.0151(3) 0.0170(4) 0.0028(3) 0.0004(2) -0.0003(2)
Cd5 0.0145(3) 0.0156(3) 0.0148(4) -0.0008(3) -0.0007(2) 0.0006(2)
Cd6 0.0136(4) 0.0280(4) 0.0148(4) 0.0023(3) 0.000 0.000
Cd7 0.0234(2) 0.0147(2) 0.0164(2) -0.00095(18) -0.0006(3) 0.0024(3)
Cd8 0.0164(3) 0.0320(4) 0.0223(4) 0.0000(5) 0.000 0.000
Cd9 0.0140(4) 0.0268(4) 0.0386(5) 0.0079(4) 0.000 0.000
N1 0.018(4) 0.038(4) 0.025(4) 0.008(3) 0.004(3) 0.004(3)
N2 0.031(4) 0.045(5) 0.047(5) 0.009(4) 0.018(4) 0.010(4)
N3 0.021(4) 0.036(4) 0.028(4) 0.001(3) 0.007(3) 0.007(3)
N4 0.026(4) 0.040(4) 0.021(4) 0.000(3) 0.015(3) 0.001(3)
N5 0.029(4) 0.037(4) 0.027(4) 0.000(3) 0.008(3) 0.006(3)
N6 0.029(4) 0.044(5) 0.038(5) 0.005(4) 0.003(4) -0.007(4)
N7 0.021(4) 0.032(4) 0.028(4) -0.005(3) 0.000(3) -0.008(3)
N8 0.029(4) 0.032(4) 0.034(5) -0.001(3) 0.006(3) -0.005(3)
N9 0.036(4) 0.036(4) 0.030(4) -0.010(4) 0.013(4) -0.012(3)
N10 0.033(4) 0.028(4) 0.017(4) 0.011(3) -0.004(3) -0.008(3)
N11 0.025(3) 0.028(4) 0.016(4) 0.000(3) -0.002(3) -0.010(3)
N12 0.048(5) 0.010(3) 0.018(4) 0.008(3) 0.006(3) 0.001(3)
N13 0.042(5) 0.018(4) 0.027(5) 0.010(4) -0.001(3) -0.004(3)
N14 0.044(5) 0.005(3) 0.023(5) 0.005(3) 0.003(3) -0.001(3)
N15 0.029(4) 0.028(4) 0.038(5) -0.001(3) -0.017(3) -0.006(3)
N16 0.023(4) 0.033(4) 0.041(5) -0.001(4) 0.001(3) -0.003(3)
N17 0.018(3) 0.037(4) 0.039(5) 0.001(4) -0.014(3) 0.004(3)
N18 0.030(4) 0.037(4) 0.044(5) -0.006(4) -0.002(4) 0.010(4)
N19 0.021(3) 0.029(3) 0.060(6) -0.005(4) 0.014(4) 0.003(3)
N20 0.026(4) 0.028(4) 0.022(4) 0.006(3) 0.005(3) 0.008(3)
N21 0.018(4) 0.025(3) 0.022(4) 0.002(3) 0.006(3) 0.004(3)
N22 0.021(4) 0.021(3) 0.019(4) 0.008(3) 0.012(3) 0.004(3)
N23 0.032(4) 0.022(3) 0.035(5) 0.006(3) 0.011(4) 0.000(3)
N24 0.028(4) 0.027(4) 0.031(5) 0.007(3) -0.006(3) 0.004(3)
N25 0.028(4) 0.024(3) 0.022(4) -0.002(3) -0.009(3) -0.005(3)
N26 0.028(4) 0.043(4) 0.023(4) 0.009(3) -0.002(3) -0.028(4)
N27 0.023(4) 0.019(3) 0.017(4) 0.005(3) -0.002(3) -0.005(3)
N28 0.018(3) 0.024(3) 0.030(4) -0.002(3) -0.002(3) 0.000(3)
N29 0.015(3) 0.031(4) 0.034(5) 0.003(3) -0.007(3) -0.008(3)
N30 0.030(4) 0.024(4) 0.028(5) 0.009(3) 0.003(3) -0.006(3)
N31 0.021(4) 0.020(3) 0.035(5) -0.002(3) 0.011(3) -0.002(3)
N32 0.021(4) 0.026(4) 0.025(4) -0.005(3) 0.010(3) -0.004(3)
N33 0.020(4) 0.028(4) 0.024(4) 0.001(3) -0.005(3) -0.003(3)
N34 0.016(4) 0.033(4) 0.033(4) 0.008(3) 0.006(3) -0.009(3)
N35 0.056(7) 0.036(6) 0.004(5) 0.006(4) 0.000 0.000
N36 0.041(7) 0.028(6) 0.030(7) 0.005(5) 0.000 0.000
N38 0.025(6) 0.071(8) 0.038(7) 0.018(6) 0.000 0.000
N40 0.044(6) 0.027(5) 0.024(5) -0.003(4) 0.000 0.000
N41 0.051(7) 0.014(4) 0.017(5) -0.011(4) 0.000 0.000
N42 0.038(6) 0.016(4) 0.013(5) -0.003(4) 0.000 0.000
N44 0.008(3) 0.004(3) 0.016(4) 0.000(3) 0.007(2) 0.002(2)
N45 0.026(4) 0.014(3) 0.020(4) 0.000(3) 0.000(3) 0.004(3)
N46 0.040(5) 0.025(4) 0.042(6) 0.013(4) 0.002(4) 0.001(3)
N47 0.013(3) 0.011(3) 0.024(5) 0.001(3) -0.001(2) -0.003(2)
N48 0.035(5) 0.032(5) 0.022(5) -0.008(4) -0.003(3) 0.000(3)
N49 0.017(4) 0.026(4) 0.031(4) -0.003(3) -0.001(3) 0.000(3)
N50 0.011(3) 0.023(3) 0.021(4) 0.001(3) 0.011(3) 0.000(3)
N51 0.013(3) 0.024(3) 0.019(4) 0.004(3) 0.000(3) -0.004(3)
N52 0.020(4) 0.035(4) 0.027(4) -0.002(3) 0.014(3) 0.001(3)
N53 0.026(4) 0.039(4) 0.017(4) -0.011(3) 0.009(3) -0.002(4)
N54 0.040(5) 0.035(4) 0.032(5) -0.004(4) 0.004(4) -0.009(4)
N55 0.025(4) 0.026(4) 0.026(4) -0.004(3) 0.002(3) -0.015(3)
N56 0.033(4) 0.027(4) 0.024(5) 0.003(3) 0.006(3) -0.007(3)
N57 0.032(4) 0.036(4) 0.032(4) -0.008(4) 0.013(4) -0.020(3)
N58 0.011(4) 0.005(4) 0.034(6) 0.004(4) 0.000 0.000
N59 0.055(7) 0.041(6) 0.025(6) 0.001(5) 0.000 0.000
N60 0.036(6) 0.031(5) 0.024(6) 0.005(5) 0.000 0.000
N61 0.075(8) 0.019(5) 0.025(6) -0.010(4) 0.000 0.000
N63 0.030(4) 0.056(5) 0.025(5) 0.002(4) 0.000(3) -0.014(4)
N65 0.033(6) 0.052(7) 0.021(6) -0.012(5) 0.000 0.000
N66 0.028(4) 0.042(4) 0.027(5) 0.006(3) -0.004(3) -0.016(3)

loop_
_atom_type_symbol
_atom_type_description
_atom_type_scat_dispersion_real
_atom_type_scat_dispersion_imag
_atom_type_scat_source
C C 0.0033 0.0016 'International Tables Vol C Tables 4.2.6.8 and 6.1.1.4'
Cd Cd -0.8075 1.2024 'International Tables Vol C Tables 4.2.6.8 and 6.1.1.4'
N N 0.0061 0.0033 'International Tables Vol C Tables 4.2.6.8 and 6.1.1.4'
H H 0.0000 0.0000 'International Tables Vol C Tables 4.2.6.8 and 6.1.1.4'

loop_
_geom_angle_atom_site_label_1
_geom_angle_atom_site_label_2
_geom_angle_atom_site_label_3
_geom_angle
_geom_angle_site_symmetry_1
_geom_angle_site_symmetry_3
C9 C1 C15 121.9(12) . .
C9 C1 H1 119.0 . .
C15 C1 H1 119.0 . .
C31 C2 C13 116.9(12) . .
C31 C2 H2 121.6 . .
C13 C2 H2 121.6 . .
C47 C3 C9 116.6(9) . .
C47 C3 H3 121.7 . .
C9 C3 H3 121.7 . .
C68 C4 N58 129.8(13) . .
C68 C4 H4 115.1 . .
N58 C4 H4 115.1 . .
N35 C5 N36 106.3(11) . .
N35 C5 C18 123.9(11) . .
N36 C5 C18 129.8(11) . .
C18 C6 C64 114.5(11) . .
C18 C6 H6 122.8 . .
C64 C6 H6 122.8 . .
N34 C7 N31 111.6(7) . .
N34 C7 C14 127.7(7) . .
N31 C7 C14 120.7(8) . .
N52 C8 N49 111.6(7) . .
N52 C8 C17 123.0(7) . .
N49 C8 C17 125.4(7) . .
C1 C9 C3 118.8(8) . .
C1 C9 C48 125.3(10) . .
C3 C9 C48 115.7(8) . .
C18 C10 C71 115.0(11) . .
C18 C10 H10 122.5 . .
C71 C10 H10 122.5 . .
C17 C11 C20 120.3(9) . .
C17 C11 H11 119.9 . .
C20 C11 H11 119.9 . .
C23 C12 C14 119.6(8) . .
C23 C12 H12 120.2 . .
C14 C12 H12 120.2 . .
C70 C13 C2 115.8(11) . .
C70 C13 C44 125.7(11) . .
C2 C13 C44 118.5(12) . .
C19 C14 C12 115.7(7) . .
C19 C14 C7 121.8(8) . .
C12 C14 C7 122.5(8) . .
N14 C15 C1 121.3(10) . .
N14 C15 H15 119.3 . .
C1 C15 H15 119.3 . .
N5 C16 N2 110.8(8) . .
N5 C16 C26 126.8(8) . .
N2 C16 C26 122.4(8) . .
C11 C17 C21 116.6(8) . .
C11 C17 C8 125.5(8) . .
C21 C17 C8 117.9(8) . .
C6 C18 C10 123.4(11) . .
C6 C18 C5 117.0(11) . .
C10 C18 C5 119.6(10) . .
C14 C19 C35 120.6(8) . .
C14 C19 H19 119.7 . .
C35 C19 H19 119.7 . .
N53 C20 C11 123.2(9) . .
N53 C20 H20 118.4 . .
C11 C20 H20 118.4 . .
C43 C21 C17 119.2(9) . .
C43 C21 H21 120.4 . .
C17 C21 H21 120.4 . .
N26 C22 N28 112.4(7) . .
N26 C22 C30 125.1(7) . .
N28 C22 C30 122.5(7) . .
N30 C23 C12 124.8(8) . .
N30 C23 H23 117.6 . .
C12 C23 H23 117.6 . .
C61 C24 C30 118.6(10) . .
C61 C24 H24 120.7 . .
C30 C24 H24 120.7 . .
N1 C25 C77 124.4(9) . .
N1 C25 H25 117.8 . .
C77 C25 H25 117.8 . .
C33 C26 C77 117.1(8) . .
C33 C26 C16 124.4(9) . .
C77 C26 C16 118.5(8) . .
C56 C27 C51 121.6(10) . .
C56 C27 C32 119.4(10) . .
C51 C27 C32 118.7(9) . .
C45 C28 C76 116.4(8) . .
C45 C28 C36 120.4(8) . .
C76 C28 C36 123.2(8) . .
N60 C29 N59 112.3(11) . .
N60 C29 C65 130.3(12) . .
N59 C29 C65 117.4(12) . .
C37 C30 C24 116.0(8) . .
C37 C30 C22 124.8(8) . .
C24 C30 C22 119.1(8) . .
N48 C31 C2 126.2(10) . .
N48 C31 H31 116.9 . .
C2 C31 H31 116.9 . .
N54 C32 N57 112.4(8) . .
N54 C32 C27 124.6(9) . .
N57 C32 C27 123.0(9) . .
C54 C33 C26 119.2(9) . .
C54 C33 H33 120.4 . .
C26 C33 H33 120.4 . .
N48 C34 C70 125.4(12) . .
N48 C34 H34 117.3 . .
C70 C34 H34 117.3 . .
N30 C35 C19 123.5(8) . .
N30 C35 H35 118.2 . .
C19 C35 H35 118.2 . .
N17 C36 N18 111.8(8) . .
N17 C36 C28 126.7(8) . .
N18 C36 C28 121.3(8) . .
C30 C37 C60 122.0(8) . .
C30 C37 H37 119.0 . .
C60 C37 H37 119.0 . .
N23 C38 N20 110.9(7) . .
N23 C38 C49 126.0(9) . .
N20 C38 C49 123.2(8) . .
N41 C39 N42 115.2(10) . .
N41 C39 C66 122.6(10) . .
N42 C39 C66 122.2(10) . .
N9 C40 N6 113.9(8) . .
N9 C40 C41 124.4(9) . .
N6 C40 C41 121.6(9) . .
C53 C41 C46 120.4(9) . .
C53 C41 C40 122.5(10) . .
C46 C41 C40 117.1(9) . .
N24 C42 C76 125.0(8) . .
N24 C42 H42 117.5 . .
C76 C42 H42 117.5 . .
N53 C43 C21 124.7(9) . .
N53 C43 H43 117.6 . .
C21 C43 H43 117.6 . .
N47 C44 N46 112.4(9) . .
N47 C44 C13 121.5(11) . .
N46 C44 C13 126.1(10) . .
C57 C45 C28 120.6(8) . .
C57 C45 H45 119.7 . .
C28 C45 H45 119.7 . .
C41 C46 C58 114.0(10) . .
C41 C46 H46 123.0 . .
C58 C46 H46 123.0 . .
N14 C47 C3 120.6(10) . .
N14 C47 H47 119.7 . .
C3 C47 H47 119.7 . .
N13 C48 N12 110.2(8) . .
N13 C48 C9 128.9(10) . .
N12 C48 C9 120.9(9) . .
C73 C49 C52 116.9(9) . .
C73 C49 C38 124.3(10) . .
C52 C49 C38 118.8(9) . .
N66 C50 C56 125.3(10) . .
N66 C50 H50 117.3 . .
C56 C50 H50 117.3 . .
C59 C51 C27 114.5(10) . .
C59 C51 H51 122.8 . .
C27 C51 H51 122.8 . .
C49 C52 C78 116.9(10) . .
C49 C52 H52 121.5 . .
C78 C52 H52 121.5 . .
C41 C53 C72 120.0(11) . .
C41 C53 H53 120.0 . .
C72 C53 H53 120.0 . .
N1 C54 C33 124.2(9) . .
N1 C54 H54 117.9 . .
C33 C54 H54 117.9 . .
N19 C55 C73 122.1(11) . .
N19 C55 H55 119.0 . .
C73 C55 H55 119.0 . .
C27 C56 C50 116.8(11) . .
C27 C56 H56 121.6 . .
C50 C56 H56 121.6 . .
N24 C57 C45 122.4(9) . .
N24 C57 H57 118.8 . .
C45 C57 H57 118.8 . .
N63 C58 C46 123.1(10) . .
N63 C58 H58 118.5 . .
C46 C58 H58 118.5 . .
N66 C59 C51 126.3(10) . .
N66 C59 H59 116.9 . .
C51 C59 H59 116.9 . .
N29 C60 C37 122.0(8) . .
N29 C60 H60 119.0 . .
C37 C60 H60 119.0 . .
N29 C61 C24 123.5(9) . .
N29 C61 H61 118.2 . .
C24 C61 H61 118.2 . .
C80 C62 N58 120.2(15) . .
C80 C62 H62 119.9 . .
N58 C62 H62 119.9 . .
C69 C63 N43 124.8(13) . .
C69 C63 H63 117.6 . .
N43 C63 H63 117.6 . .
N65 C64 C6 125.6(13) . .
N65 C64 H64 117.2 . .
C6 C64 H64 117.2 . .
C68 C65 C80 114.6(15) . .
C68 C65 C29 125.4(13) . .
C80 C65 C29 120.0(14) . .
C79 C66 C69 109.7(14) . .
C79 C66 C39 120.2(15) . .
C69 C66 C39 130.0(10) . .
N43 C67 C79 112.8(16) . .
N43 C67 H67 123.6 . .
C79 C67 H67 123.6 . .
C4 C68 C65 119.4(14) . .
C4 C68 H68 120.3 . .
C65 C68 H68 120.3 . .
C63 C69 C66 123.3(12) . .
C63 C69 H69 118.4 . .
C66 C69 H69 118.4 . .
C13 C70 C34 121.5(10) . .
C13 C70 H70 119.3 . .
C34 C70 H70 119.3 . .
N65 C71 C10 123.2(12) . .
N65 C71 H71 118.4 . .
C10 C71 H71 118.4 . .
N63 C72 C53 124.5(10) . .
N63 C72 H72 117.8 . .
C53 C72 H72 117.8 . .
C49 C73 C55 123.0(12) . .
C49 C73 H73 118.5 . .
C55 C73 H73 118.5 . .
C42 C76 C28 118.9(8) . .
C42 C76 H76 120.6 . .
C28 C76 H76 120.6 . .
C25 C77 C26 119.1(9) . .
C25 C77 H77 120.4 . .
C26 C77 H77 120.4 . .
N19 C78 C52 125.0(11) . .
N19 C78 H78 117.5 . .
C52 C78 H78 117.5 . .
C66 C79 C67 129(2) . .
C66 C79 H79 115.3 . .
C67 C79 H79 115.3 . .
C62 C80 C65 122(2) . .
C62 C80 H80 119.2 . .
C65 C80 H80 119.2 . .
N37 Cd1 N65 178.4(4) . .
N37 Cd1 N32 88.4(2) . 3
N65 Cd1 N32 92.8(3) . 3
N37 Cd1 N32 88.3(2) . .
N65 Cd1 N32 92.8(3) . .
N32 Cd1 N32 81.6(3) 3 .
N37 Cd1 N29 91.4(2) . 2
N65 Cd1 N29 87.6(3) . 2
N32 Cd1 N29 89.1(2) 3 2
N32 Cd1 N29 170.7(2) . 2
N37 Cd1 N29 91.4(2) . 4
N65 Cd1 N29 87.6(3) . 4
N32 Cd1 N29 170.7(2) 3 4
N32 Cd1 N29 89.1(2) . 4
N29 Cd1 N29 100.1(3) 2 4
N50 Cd2 N50 88.3(3) . 3
N50 Cd2 N33 179.2(3) . .
N50 Cd2 N33 91.37(18) 3 .
N50 Cd2 N33 91.38(18) . 3
N50 Cd2 N33 179.2(3) 3 3
N33 Cd2 N33 89.0(3) . 3
N50 Cd2 N38 88.5(3) . .
N50 Cd2 N38 88.5(3) 3 .
N33 Cd2 N38 90.7(3) . .
N33 Cd2 N38 90.7(3) 3 .
N50 Cd2 N39 89.7(2) . .
N50 Cd2 N39 89.7(2) 3 .
N33 Cd2 N39 91.0(2) . .
N33 Cd2 N39 91.0(2) 3 .
N38 Cd2 N39 177.5(4) . .
N58 Cd3 N66 88.4(2) . .
N58 Cd3 N66 88.4(2) . 3
N66 Cd3 N66 96.3(4) . 3
N58 Cd3 N51 94.4(2) . .
N66 Cd3 N51 172.9(2) . .
N66 Cd3 N51 90.3(2) 3 .
N58 Cd3 N51 94.5(2) . 3
N66 Cd3 N51 90.3(2) . 3
N66 Cd3 N51 172.9(2) 3 3
N51 Cd3 N51 83.1(3) . 3
N58 Cd3 N40 176.6(3) . .
N66 Cd3 N40 89.3(3) . .
N66 Cd3 N40 89.3(3) 3 .
N51 Cd3 N40 88.1(2) . .
N51 Cd3 N40 88.1(2) 3 .
N44 Cd4 N14 168.8(3) . .
N44 Cd4 N25 89.8(2) . .
N14 Cd4 N25 99.0(3) . .
N44 Cd4 N21 91.8(2) . .
N14 Cd4 N21 96.1(3) . .
N25 Cd4 N21 83.6(3) . .
N44 Cd4 N24 89.7(2) . .
N14 Cd4 N24 82.8(3) . .
N25 Cd4 N24 170.0(3) . .
N21 Cd4 N24 86.4(2) . .
N44 Cd4 N30 91.3(2) . .
N14 Cd4 N30 82.2(2) . .
N25 Cd4 N30 87.4(3) . .
N21 Cd4 N30 170.5(2) . .
N24 Cd4 N30 102.6(3) . .
N10 Cd5 N48 168.0(3) . 7_545
N10 Cd5 N7 91.4(3) . .
N48 Cd5 N7 98.1(3) 7_545 .
N10 Cd5 N1 90.8(3) . .
N48 Cd5 N1 81.1(3) 7_545 .
N7 Cd5 N1 170.0(2) . .
N10 Cd5 N55 88.9(2) . 7_545
N48 Cd5 N55 99.4(3) 7_545 7_545
N7 Cd5 N55 83.4(3) . 7_545
N1 Cd5 N55 86.9(2) . 7_545
N10 Cd5 N53 91.6(3) . 2_554
N48 Cd5 N53 81.5(3) 7_545 2_554
N7 Cd5 N53 87.9(2) . 2_554
N1 Cd5 N53 101.8(3) . 2_554
N55 Cd5 N53 171.3(2) 7_545 2_554
N63 Cd6 N63 97.2(4) 2_554 4_554
N63 Cd6 N43 87.9(2) 2_554 .
N63 Cd6 N43 87.9(2) 4_554 .
N63 Cd6 N3 90.8(3) 2_554 5_455
N63 Cd6 N3 171.6(3) 4_554 5_455
N43 Cd6 N3 94.7(2) . 5_455
N63 Cd6 N3 171.6(3) 2_554 7
N63 Cd6 N3 90.8(3) 4_554 7
N43 Cd6 N3 94.7(2) . 7
N3 Cd6 N3 81.0(3) 5_455 7
N63 Cd6 N61 90.4(2) 2_554 1_554
N63 Cd6 N61 90.4(2) 4_554 1_554
N43 Cd6 N61 177.5(3) . 1_554
N3 Cd6 N61 87.2(2) 5_455 1_554
N3 Cd6 N61 87.1(2) 7 1_554
N56 Cd7 N22 96.78(19) 7_545 4
N56 Cd7 N8 85.0(3) 7_545 .
N22 Cd7 N8 178.1(3) 4 .
N56 Cd7 N27 175.5(3) 7_545 4
N22 Cd7 N27 86.6(2) 4 4
N8 Cd7 N27 91.7(2) . 4
N56 Cd7 N45 91.4(2) 7_545 4
N22 Cd7 N45 91.8(2) 4 4
N8 Cd7 N45 87.5(2) . 4
N27 Cd7 N45 91.5(2) 4 4
N56 Cd7 N11 88.5(3) 7_545 .
N22 Cd7 N11 90.9(2) 4 .
N8 Cd7 N11 89.8(2) . .
N27 Cd7 N11 88.5(2) 4 .
N45 Cd7 N11 177.3(2) 4 .
N62 Cd8 N16 89.1(2) 6_554 3_655
N62 Cd8 N16 89.1(2) 6_554 .
N16 Cd8 N16 89.6(4) 3_655 .
N62 Cd8 N4 91.0(2) 6_554 4
N16 Cd8 N4 178.0(3) 3_655 4
N16 Cd8 N4 92.3(3) . 4
N62 Cd8 N4 91.0(2) 6_554 2_655
N16 Cd8 N4 92.3(3) 3_655 2_655
N16 Cd8 N4 178.0(3) . 2_655
N4 Cd8 N4 85.7(4) 4 2_655
N19 Cd9 N19 96.1(3) 2_655 4
N19 Cd9 N15 172.6(3) 2_655 .
N19 Cd9 N15 89.5(2) 4 .
N19 Cd9 N15 89.5(2) 2_655 3_655
N19 Cd9 N15 172.6(3) 4 3_655
N15 Cd9 N15 84.5(4) . 3_655
C25 N1 C54 115.8(8) . .
C25 N1 Cd5 115.9(6) . .
C54 N1 Cd5 128.3(6) . .
N3 N2 C16 103.9(7) . .
N2 N3 N4 110.4(6) . .
N2 N3 Cd6 120.3(5) . 5_545
N4 N3 Cd6 129.3(5) . 5_545
N3 N4 N5 110.4(6) . .
N3 N4 Cd8 125.1(5) . 2_654
N5 N4 Cd8 124.4(5) . 2_654
N4 N5 C16 104.4(7) . .
N7 N6 C40 102.4(8) . .
N8 N7 N6 111.7(7) . .
N8 N7 Cd5 123.7(5) . .
N6 N7 Cd5 124.5(6) . .
N7 N8 N9 108.6(7) . .
N7 N8 Cd7 130.1(5) . .
N9 N8 Cd7 121.4(5) . .
C40 N9 N8 103.3(8) . .
N13 N10 N11 108.5(7) . .
N13 N10 Cd5 121.1(6) . .
N11 N10 Cd5 130.2(5) . .
N12 N11 N10 113.0(7) . .
N12 N11 Cd7 124.4(6) . .
N10 N11 Cd7 122.4(5) . .
N11 N12 C48 102.7(7) . .
N10 N13 C48 105.4(8) . .
C15 N14 C47 120.4(8) . .
C15 N14 Cd4 116.9(6) . .
C47 N14 Cd4 122.7(7) . .
N16 N15 N18 110.7(7) . .
N16 N15 Cd9 126.4(5) . .
N18 N15 Cd9 122.9(5) . .
N15 N16 N17 108.5(7) . .
N15 N16 Cd8 120.5(5) . .
N17 N16 Cd8 130.8(5) . .
C36 N17 N16 105.0(7) . .
N15 N18 C36 103.9(7) . .
C55 N19 C78 115.0(8) . .
C55 N19 Cd9 123.6(7) . 2_654
C78 N19 Cd9 119.8(7) . 2_654
N21 N20 C38 104.4(6) . .
N20 N21 N22 109.9(6) . .
N20 N21 Cd4 124.8(5) . .
N22 N21 Cd4 125.3(5) . .
N23 N22 N21 108.5(6) . .
N23 N22 Cd7 126.4(5) . 4_554
N21 N22 Cd7 124.7(5) . 4_554
N22 N23 C38 106.3(7) . .
C42 N24 C57 116.5(8) . .
C42 N24 Cd4 129.3(6) . .
C57 N24 Cd4 114.2(6) . .
N27 N25 N26 108.8(6) . .
N27 N25 Cd4 124.2(5) . .
N26 N25 Cd4 127.0(5) . .
C22 N26 N25 104.1(7) . .
N28 N27 N25 109.6(6) . .
N28 N27 Cd7 123.9(5) . 4_554
N25 N27 Cd7 126.4(5) . 4_554
N27 N28 C22 105.0(7) . .
C60 N29 C61 117.5(7) . .
C60 N29 Cd1 119.0(6) . 2_554
C61 N29 Cd1 123.0(6) . 2_554
C23 N30 C35 115.8(8) . .
C23 N30 Cd4 131.1(6) . .
C35 N30 Cd4 113.1(6) . .
C7 N31 N32 104.9(7) . .
N33 N32 N31 109.7(6) . .
N33 N32 Cd1 129.0(5) . .
N31 N32 Cd1 121.2(5) . .
N32 N33 N34 109.3(7) . .
N32 N33 Cd2 123.6(5) . .
N34 N33 Cd2 126.1(5) . .
C7 N34 N33 104.4(7) . .
N37 N35 C5 108.6(10) 2_554 .
N38 N36 C5 104.6(11) 2_554 .
N35 N37 N38 106.4(10) 2 .
N35 N37 Cd1 116.6(7) 2 .
N38 N37 Cd1 137.0(8) . .
N36 N38 N37 114.1(11) 2 .
N36 N38 Cd2 130.5(10) 2 .
N37 N38 Cd2 115.4(9) . .
N40 N39 N42 113.0(8) . .
N40 N39 Cd2 122.3(7) . .
N42 N39 Cd2 124.7(6) . .
N39 N40 N41 110.3(10) . .
N39 N40 Cd3 132.9(8) . .
N41 N40 Cd3 116.8(7) . .
C39 N41 N40 104.8(9) . .
C39 N42 N39 96.8(8) . .
C67 N43 C63 119.9(12) . .
C67 N43 Cd6 114.6(9) . .
C63 N43 Cd6 125.6(8) . .
N45 N44 N47 108.6(6) . .
N45 N44 Cd4 131.5(5) . .
N47 N44 Cd4 119.9(5) . .
N44 N45 N46 109.0(8) . .
N44 N45 Cd7 121.7(5) . 4_554
N46 N45 Cd7 129.3(6) . 4_554
C44 N46 N45 105.9(8) . .
C44 N47 N44 104.1(8) . .
C34 N48 C31 114.2(9) . .
C34 N48 Cd5 128.9(8) . 7
C31 N48 Cd5 116.8(7) . 7
N50 N49 C8 103.6(6) . .
N49 N50 N51 109.7(6) . .
N49 N50 Cd2 127.7(5) . .
N51 N50 Cd2 122.5(4) . .
N52 N51 N50 109.4(6) . .
N52 N51 Cd3 120.7(5) . .
N50 N51 Cd3 129.9(5) . .
N51 N52 C8 105.6(7) . .
C43 N53 C20 116.0(8) . .
C43 N53 Cd5 114.8(6) . 2
C20 N53 Cd5 129.2(6) . 2
C32 N54 N55 104.8(8) . .
N56 N55 N54 109.1(7) . .
N56 N55 Cd5 124.5(5) . 7
N54 N55 Cd5 126.2(6) . 7
N55 N56 N57 110.7(7) . .
N55 N56 Cd7 129.2(5) . 7
N57 N56 Cd7 119.8(5) . 7
C32 N57 N56 102.9(8) . .
C4 N58 C62 114.4(10) . .
C4 N58 Cd3 128.6(7) . .
C62 N58 Cd3 117.0(7) . .
C29 N59 N61 100.0(10) . .
C29 N60 N62 113.4(10) . .
N59 N61 N62 112.6(10) . .
N59 N61 Cd6 113.6(7) . 1_556
N62 N61 Cd6 133.8(7) . 1_556
N60 N62 N61 101.8(8) . .
N60 N62 Cd8 138.4(7) . 6
N61 N62 Cd8 119.8(7) . 6
C72 N63 C58 118.0(8) . .
C72 N63 Cd6 126.4(6) . 2
C58 N63 Cd6 114.8(6) . 2
C71 N65 C64 118.3(12) . .
C71 N65 Cd1 121.0(9) . .
C64 N65 Cd1 120.8(9) . .
C50 N66 C59 114.9(8) . .
C50 N66 Cd3 126.2(6) . .
C59 N66 Cd3 118.8(6) . .

loop_
_geom_bond_atom_site_label_1
_geom_bond_atom_site_label_2
_geom_bond_distance
_geom_bond_site_symmetry_2
C1 C9 1.344(13) .
C1 C15 1.346(15) .
C1 H1 0.9300 .
C2 C31 1.380(14) .
C2 C13 1.421(16) .
C2 H2 0.9300 .
C3 C47 1.392(13) .
C3 C9 1.437(15) .
C3 H3 0.9300 .
C4 C68 1.31(2) .
C4 N58 1.354(15) .
C4 H4 0.9300 .
C5 N35 1.390(16) .
C5 N36 1.415(16) .
C5 C18 1.441(17) .
C6 C18 1.343(15) .
C6 C64 1.402(18) .
C6 H6 0.9300 .
C7 N34 1.322(11) .
C7 N31 1.325(10) .
C7 C14 1.446(11) .
C8 N52 1.330(10) .
C8 N49 1.365(11) .
C8 C17 1.455(12) .
C9 C48 1.443(11) .
C10 C18 1.346(15) .
C10 C71 1.437(18) .
C10 H10 0.9300 .
C11 C17 1.361(12) .
C11 C20 1.384(13) .
C11 H11 0.9300 .
C12 C23 1.377(12) .
C12 C14 1.387(12) .
C12 H12 0.9300 .
C13 C70 1.354(19) .
C13 C44 1.456(16) .
C14 C19 1.366(12) .
C15 N14 1.312(17) .
C15 H15 0.9300 .
C16 N5 1.337(11) .
C16 N2 1.392(11) .
C16 C26 1.442(12) .
C17 C21 1.402(14) .
C19 C35 1.371(12) .
C19 H19 0.9300 .
C20 N53 1.336(12) .
C20 H20 0.9300 .
C21 C43 1.362(13) .
C21 H21 0.9300 .
C22 N26 1.313(11) .
C22 N28 1.336(10) .
C22 C30 1.457(11) .
C23 N30 1.296(11) .
C23 H23 0.9300 .
C24 C61 1.351(12) .
C24 C30 1.417(12) .
C24 H24 0.9300 .
C25 N1 1.334(11) .
C25 C77 1.358(13) .
C25 H25 0.9300 .
C26 C33 1.377(12) .
C26 C77 1.405(13) .
C27 C56 1.330(15) .
C27 C51 1.414(15) .
C27 C32 1.470(12) .
C28 C45 1.381(13) .
C28 C76 1.388(12) .
C28 C36 1.438(12) .
C29 N60 1.257(16) .
C29 N59 1.370(16) .
C29 C65 1.482(18) .
C30 C37 1.341(12) .
C31 N48 1.352(15) .
C31 H31 0.9300 .
C32 N54 1.316(12) .
C32 N57 1.324(12) .
C33 C54 1.371(13) .
C33 H33 0.9300 .
C34 N48 1.283(14) .
C34 C70 1.374(14) .
C34 H34 0.9300 .
C35 N30 1.339(10) .
C35 H35 0.9300 .
C36 N17 1.310(11) .
C36 N18 1.348(11) .
C37 C60 1.373(11) .
C37 H37 0.9300 .
C38 N23 1.319(11) .
C38 N20 1.343(11) .
C38 C49 1.479(11) .
C39 N41 1.260(14) .
C39 N42 1.300(12) .
C39 C66 1.434(16) .
C40 N9 1.308(11) .
C40 N6 1.330(12) .
C40 C41 1.482(12) .
C41 C53 1.361(14) .
C41 C46 1.447(15) .
C42 N24 1.311(11) .
C42 C76 1.369(12) .
C42 H42 0.9300 .
C43 N53 1.324(11) .
C43 H43 0.9300 .
C44 N47 1.291(11) .
C44 N46 1.298(15) .
C45 C57 1.375(12) .
C45 H45 0.9300 .
C46 C58 1.450(14) .
C46 H46 0.9300 .
C47 N14 1.379(12) .
C47 H47 0.9300 .
C48 N13 1.342(12) .
C48 N12 1.401(14) .
C49 C73 1.298(14) .
C49 C52 1.374(15) .
C50 N66 1.301(14) .
C50 C56 1.442(15) .
C50 H50 0.9300 .
C51 C59 1.412(14) .
C51 H51 0.9300 .
C52 C78 1.406(15) .
C52 H52 0.9300 .
C53 C72 1.368(15) .
C53 H53 0.9300 .
C54 N1 1.340(12) .
C54 H54 0.9300 .
C55 N19 1.307(14) .
C55 C73 1.373(13) .
C55 H55 0.9300 .
C56 H56 0.9300 .
C57 N24 1.345(11) .
C57 H57 0.9300 .
C58 N63 1.371(12) .
C58 H58 0.9300 .
C59 N66 1.336(12) .
C59 H59 0.9300 .
C60 N29 1.304(10) .
C60 H60 0.9300 .
C61 N29 1.346(13) .
C61 H61 0.9300 .
C62 C80 1.39(3) .
C62 N58 1.391(18) .
C62 H62 0.9300 .
C63 C69 1.315(19) .
C63 N43 1.388(14) .
C63 H63 0.9300 .
C64 N65 1.280(16) .
C64 H64 0.9300 .
C65 C68 1.38(2) .
C65 C80 1.47(3) .
C66 C79 1.39(2) .
C66 C69 1.41(2) .
C67 N43 1.35(2) .
C67 C79 1.47(3) .
C67 H67 0.9300 .
C68 H68 0.9300 .
C69 H69 0.9300 .
C70 H70 0.9300 .
C71 N65 1.275(17) .
C71 H71 0.9300 .
C72 N63 1.310(13) .
C72 H72 0.9300 .
C73 H73 0.9300 .
C76 H76 0.9300 .
C77 H77 0.9300 .
C78 N19 1.310(14) .
C78 H78 0.9300 .
C79 H79 0.9300 .
C80 H80 0.9300 .
Cd1 N37 2.282(10) .
Cd1 N65 2.366(11) .
Cd1 N32 2.366(6) 3
Cd1 N32 2.366(6) .
Cd1 N29 2.379(6) 2
Cd1 N29 2.379(6) 4
Cd2 N50 2.345(6) .
Cd2 N50 2.345(6) 3
Cd2 N33 2.351(7) .
Cd2 N33 2.351(7) 3
Cd2 N38 2.413(12) .
Cd2 N39 2.454(7) .
Cd3 N58 2.269(9) .
Cd3 N66 2.316(7) .
Cd3 N66 2.316(7) 3
Cd3 N51 2.334(6) .
Cd3 N51 2.334(6) 3
Cd3 N40 2.382(10) .
Cd4 N44 2.265(6) .
Cd4 N14 2.306(7) .
Cd4 N25 2.360(7) .
Cd4 N21 2.390(7) .
Cd4 N24 2.395(7) .
Cd4 N30 2.417(7) .
Cd5 N10 2.278(7) .
Cd5 N48 2.284(8) 7_545
Cd5 N7 2.361(7) .
Cd5 N1 2.369(7) .
Cd5 N55 2.384(7) 7_545
Cd5 N53 2.427(7) 2_554
Cd6 N63 2.329(7) 2_554
Cd6 N63 2.329(7) 4_554
Cd6 N43 2.330(9) .
Cd6 N3 2.335(7) 5_455
Cd6 N3 2.335(7) 7
Cd6 N61 2.356(11) 1_554
Cd7 N56 2.296(7) 7_545
Cd7 N22 2.309(6) 4
Cd7 N8 2.319(7) .
Cd7 N27 2.321(6) 4
Cd7 N45 2.361(8) 4
Cd7 N11 2.384(8) .
Cd8 N62 2.292(8) 6_554
Cd8 N16 2.313(7) 3_655
Cd8 N16 2.313(7) .
Cd8 N4 2.347(7) 4
Cd8 N4 2.347(7) 2_655
Cd9 N19 2.328(6) 2_655
Cd9 N19 2.329(6) 4
Cd9 N15 2.343(7) .
Cd9 N15 2.343(7) 3_655
N2 N3 1.308(10) .
N3 N4 1.325(9) .
N3 Cd6 2.335(7) 5_545
N4 N5 1.330(9) .
N4 Cd8 2.347(7) 2_654
N6 N7 1.326(10) .
N7 N8 1.287(10) .
N8 N9 1.357(10) .
N10 N13 1.304(11) .
N10 N11 1.337(11) .
N11 N12 1.269(10) .
N15 N16 1.293(9) .
N15 N18 1.341(10) .
N16 N17 1.367(9) .
N19 Cd9 2.329(6) 2_654
N20 N21 1.318(9) .
N21 N22 1.329(9) .
N22 N23 1.310(9) .
N22 Cd7 2.309(6) 4_554
N25 N27 1.336(9) .
N25 N26 1.337(9) .
N27 N28 1.296(9) .
N27 Cd7 2.321(6) 4_554
N29 Cd1 2.379(6) 2_554
N31 N32 1.332(9) .
N32 N33 1.296(9) .
N33 N34 1.346(9) .
N35 N37 1.302(14) 2_554
N36 N38 1.271(16) 2_554
N37 N35 1.302(14) 2
N37 N38 1.356(15) .
N38 N36 1.271(16) 2
N39 N40 1.167(11) .
N39 N42 1.398(12) .
N40 N41 1.288(14) .
N44 N45 1.290(11) .
N44 N47 1.358(10) .
N45 N46 1.313(11) .
N45 Cd7 2.361(8) 4_554
N48 Cd5 2.284(8) 7
N49 N50 1.325(9) .
N50 N51 1.346(9) .
N51 N52 1.307(9) .
N53 Cd5 2.427(7) 2
N54 N55 1.333(9) .
N55 N56 1.279(10) .
N55 Cd5 2.384(7) 7
N56 N57 1.348(10) .
N56 Cd7 2.297(7) 7
N59 N61 1.380(15) .
N60 N62 1.315(13) .
N61 N62 1.385(12) .
N61 Cd6 2.356(11) 1_556
N62 Cd8 2.293(8) 6
N63 Cd6 2.329(7) 2

loop_
_geom_torsion_atom_site_label_1
_geom_torsion_atom_site_label_2
_geom_torsion_atom_site_label_3
_geom_torsion_atom_site_label_4
_geom_torsion
_geom_torsion_site_symmetry_1
_geom_torsion_site_symmetry_4
C15 C1 C9 C3 6.8(15) . .
C15 C1 C9 C48 -179.3(9) . .
C47 C3 C9 C1 -5.5(12) . .
C47 C3 C9 C48 -180.0(7) . .
C31 C2 C13 C70 -2.1(14) . .
C31 C2 C13 C44 179.0(8) . .
C23 C12 C14 C19 -2.9(14) . .
C23 C12 C14 C7 176.6(9) . .
N34 C7 C14 C19 -164.9(10) . .
N31 C7 C14 C19 12.7(14) . .
N34 C7 C14 C12 15.6(15) . .
N31 C7 C14 C12 -166.9(9) . .
C9 C1 C15 N14 -6.3(17) . .
C20 C11 C17 C21 -0.6(14) . .
C20 C11 C17 C8 -179.2(9) . .
N52 C8 C17 C11 164.3(9) . .
N49 C8 C17 C11 -13.8(15) . .
N52 C8 C17 C21 -14.3(14) . .
N49 C8 C17 C21 167.6(9) . .
C64 C6 C18 C10 0.000(3) . .
C64 C6 C18 C5 180.000(3) . .
C71 C10 C18 C6 0.000(3) . .
C71 C10 C18 C5 180.000(3) . .
N35 C5 C18 C6 0.000(3) . .
N36 C5 C18 C6 180.000(3) . .
N35 C5 C18 C10 180.000(3) . .
N36 C5 C18 C10 0.000(3) . .
C12 C14 C19 C35 1.4(14) . .
C7 C14 C19 C35 -178.2(9) . .
C17 C11 C20 N53 1.0(15) . .
C11 C17 C21 C43 0.1(15) . .
C8 C17 C21 C43 178.8(10) . .
C14 C12 C23 N30 2.9(16) . .
N5 C16 C26 C33 11.9(17) . .
N2 C16 C26 C33 -167.2(10) . .
N5 C16 C26 C77 -169.5(10) . .
N2 C16 C26 C77 11.3(15) . .
C61 C24 C30 C37 3.5(14) . .
C61 C24 C30 C22 -178.6(8) . .
N26 C22 C30 C37 -145.5(9) . .
N28 C22 C30 C37 34.4(13) . .
N26 C22 C30 C24 36.8(13) . .
N28 C22 C30 C24 -143.3(9) . .
C13 C2 C31 N48 2.6(17) . .
C56 C27 C32 N54 -45.1(15) . .
C51 C27 C32 N54 140.5(11) . .
C56 C27 C32 N57 133.5(12) . .
C51 C27 C32 N57 -41.0(14) . .
C77 C26 C33 C54 0.8(15) . .
C16 C26 C33 C54 179.3(10) . .
C14 C19 C35 N30 0.6(16) . .
C45 C28 C36 N17 165.5(10) . .
C76 C28 C36 N17 -13.5(16) . .
C45 C28 C36 N18 -18.7(14) . .
C76 C28 C36 N18 162.4(9) . .
C24 C30 C37 C60 -5.6(13) . .
C22 C30 C37 C60 176.6(8) . .
N9 C40 C41 C53 140.1(12) . .
N6 C40 C41 C53 -42.3(15) . .
N9 C40 C41 C46 -37.8(14) . .
N6 C40 C41 C46 139.8(10) . .
C17 C21 C43 N53 0.2(17) . .
C70 C13 C44 N47 2.0(14) . .
C2 C13 C44 N47 -179.2(8) . .
C70 C13 C44 N46 -177.6(9) . .
C2 C13 C44 N46 1.2(14) . .
C76 C28 C45 C57 -2.7(15) . .
C36 C28 C45 C57 178.3(9) . .
C53 C41 C46 C58 -0.4(16) . .
C40 C41 C46 C58 177.5(9) . .
C9 C3 C47 N14 3.9(11) . .
C1 C9 C48 N13 -177.8(9) . .
C3 C9 C48 N13 -3.7(13) . .
C1 C9 C48 N12 2.4(13) . .
C3 C9 C48 N12 176.5(8) . .
N23 C38 C49 C73 171.0(11) . .
N20 C38 C49 C73 -10.1(16) . .
N23 C38 C49 C52 -9.1(15) . .
N20 C38 C49 C52 169.7(10) . .
C56 C27 C51 C59 4.0(17) . .
C32 C27 C51 C59 178.3(9) . .
C73 C49 C52 C78 0.5(19) . .
C38 C49 C52 C78 -179.3(11) . .
C46 C41 C53 C72 1.1(19) . .
C40 C41 C53 C72 -176.7(11) . .
C26 C33 C54 N1 -0.9(17) . .
C51 C27 C56 C50 -5.0(19) . .
C32 C27 C56 C50 -179.3(11) . .
N66 C50 C56 C27 -1(2) . .
C28 C45 C57 N24 0.0(16) . .
C41 C46 C58 N63 1.9(16) . .
C27 C51 C59 N66 3.0(17) . .
C30 C37 C60 N29 3.0(14) . .
C30 C24 C61 N29 1.4(16) . .
C18 C6 C64 N65 0.000(4) . .
N60 C29 C65 C68 0.000(12) . .
N59 C29 C65 C68 180.000(8) . .
N60 C29 C65 C80 180.000(11) . .
N59 C29 C65 C80 0.000(10) . .
N41 C39 C66 C79 0.000(8) . .
N42 C39 C66 C79 180.000(7) . .
N41 C39 C66 C69 180.000(5) . .
N42 C39 C66 C69 0.000(6) . .
N58 C4 C68 C65 0.000(11) . .
C80 C65 C68 C4 0.000(8) . .
C29 C65 C68 C4 180.000(7) . .
N43 C63 C69 C66 0.000(6) . .
C79 C66 C69 C63 0.000(5) . .
C39 C66 C69 C63 180.000(5) . .
C2 C13 C70 C34 0.3(14) . .
C44 C13 C70 C34 179.1(9) . .
N48 C34 C70 C13 1.5(16) . .
C18 C10 C71 N65 0.000(4) . .
C41 C53 C72 N63 -3(2) . .
C52 C49 C73 C55 -6(2) . .
C38 C49 C73 C55 173.7(11) . .
N19 C55 C73 C49 13(2) . .
N24 C42 C76 C28 -6.6(16) . .
C45 C28 C76 C42 5.7(14) . .
C36 C28 C76 C42 -175.3(9) . .
N1 C25 C77 C26 -4.0(17) . .
C33 C26 C77 C25 1.5(16) . .
C16 C26 C77 C25 -177.1(10) . .
C49 C52 C78 N19 -1(2) . .
C69 C66 C79 C67 0.000(9) . .
C39 C66 C79 C67 180.000(6) . .
N43 C67 C79 C66 0.000(9) . .
N58 C62 C80 C65 0.000(10) . .
C68 C65 C80 C62 0.000(10) . .
C29 C65 C80 C62 180.000(7) . .
C77 C25 N1 C54 3.8(15) . .
C77 C25 N1 Cd5 -175.7(9) . .
C33 C54 N1 C25 -1.2(16) . .
C33 C54 N1 Cd5 178.1(8) . .
N10 Cd5 N1 C25 141.2(7) . .
N48 Cd5 N1 C25 -47.7(7) 7_545 .
N7 Cd5 N1 C25 38.4(18) . .
N55 Cd5 N1 C25 52.3(7) 7_545 .
N53 Cd5 N1 C25 -127.0(6) 2_554 .
N10 Cd5 N1 C54 -38.2(9) . .
N48 Cd5 N1 C54 132.9(9) 7_545 .
N7 Cd5 N1 C54 -141.0(14) . .
N55 Cd5 N1 C54 -127.1(9) 7_545 .
N53 Cd5 N1 C54 53.6(9) 2_554 .
N5 C16 N2 N3 -2.0(11) . .
C26 C16 N2 N3 177.3(9) . .
C16 N2 N3 N4 3.8(10) . .
C16 N2 N3 Cd6 -176.0(6) . 5_545
N2 N3 N4 N5 -4.5(10) . .
Cd6 N3 N4 N5 175.3(5) 5_545 .
N2 N3 N4 Cd8 171.6(6) . 2_654
Cd6 N3 N4 Cd8 -8.6(10) 5_545 2_654
N3 N4 N5 C16 3.0(10) . .
Cd8 N4 N5 C16 -173.2(6) 2_654 .
N2 C16 N5 N4 -0.6(10) . .
C26 C16 N5 N4 -179.9(9) . .
N9 C40 N6 N7 -1.6(10) . .
C41 C40 N6 N7 -179.4(8) . .
C40 N6 N7 N8 -0.6(9) . .
C40 N6 N7 Cd5 -177.0(6) . .
N10 Cd5 N7 N8 -39.5(7) . .
N48 Cd5 N7 N8 147.9(7) 7_545 .
N1 Cd5 N7 N8 63.2(17) . .
N55 Cd5 N7 N8 49.3(7) 7_545 .
N53 Cd5 N7 N8 -131.0(7) 2_554 .
N10 Cd5 N7 N6 136.5(7) . .
N48 Cd5 N7 N6 -36.1(7) 7_545 .
N1 Cd5 N7 N6 -120.7(14) . .
N55 Cd5 N7 N6 -134.7(7) 7_545 .
N53 Cd5 N7 N6 45.0(7) 2_554 .
N6 N7 N8 N9 2.4(10) . .
Cd5 N7 N8 N9 178.9(5) . .
N6 N7 N8 Cd7 -179.3(6) . .
Cd5 N7 N8 Cd7 -2.8(10) . .
N56 Cd7 N8 N7 -44.7(8) 7_545 .
N22 Cd7 N8 N7 156(8) 4 .
N27 Cd7 N8 N7 132.2(7) 4 .
N45 Cd7 N8 N7 -136.3(8) 4 .
N11 Cd7 N8 N7 43.8(8) . .
N56 Cd7 N8 N9 133.4(6) 7_545 .
N22 Cd7 N8 N9 -26(9) 4 .
N27 Cd7 N8 N9 -49.6(7) 4 .
N45 Cd7 N8 N9 41.8(6) 4 .
N11 Cd7 N8 N9 -138.1(6) . .
N6 C40 N9 N8 2.9(10) . .
C41 C40 N9 N8 -179.3(8) . .
N7 N8 N9 C40 -3.1(9) . .
Cd7 N8 N9 C40 178.4(6) . .
N48 Cd5 N10 N13 7.3(16) 7_545 .
N7 Cd5 N10 N13 -135.2(6) . .
N1 Cd5 N10 N13 54.5(6) . .
N55 Cd5 N10 N13 141.4(6) 7_545 .
N53 Cd5 N10 N13 -47.3(6) 2_554 .
N48 Cd5 N10 N11 -178.1(10) 7_545 .
N7 Cd5 N10 N11 39.4(7) . .
N1 Cd5 N10 N11 -130.9(7) . .
N55 Cd5 N10 N11 -44.0(7) 7_545 .
N53 Cd5 N10 N11 127.3(7) 2_554 .
N13 N10 N11 N12 2.1(9) . .
Cd5 N10 N11 N12 -173.0(5) . .
N13 N10 N11 Cd7 177.7(5) . .
Cd5 N10 N11 Cd7 2.6(9) . .
N56 Cd7 N11 N12 -142.6(6) 7_545 .
N22 Cd7 N11 N12 -45.8(6) 4 .
N8 Cd7 N11 N12 132.4(6) . .
N27 Cd7 N11 N12 40.8(6) 4 .
N45 Cd7 N11 N12 130(6) 4 .
N56 Cd7 N11 N10 42.3(6) 7_545 .
N22 Cd7 N11 N10 139.1(6) 4 .
N8 Cd7 N11 N10 -42.7(6) . .
N27 Cd7 N11 N10 -134.4(6) 4 .
N45 Cd7 N11 N10 -45(6) 4 .
N10 N11 N12 C48 -1.6(9) . .
Cd7 N11 N12 C48 -177.1(5) . .
N13 C48 N12 N11 0.5(9) . .
C9 C48 N12 N11 -179.7(7) . .
N11 N10 N13 C48 -1.6(9) . .
Cd5 N10 N13 C48 174.0(5) . .
N12 C48 N13 N10 0.7(10) . .
C9 C48 N13 N10 -179.1(8) . .
C1 C15 N14 C47 4.5(15) . .
C1 C15 N14 Cd4 -176.2(8) . .
C3 C47 N14 C15 -3.5(12) . .
C3 C47 N14 Cd4 177.2(5) . .
N44 Cd4 N14 C15 4.2(15) . .
N25 Cd4 N14 C15 -137.0(7) . .
N21 Cd4 N14 C15 138.6(7) . .
N24 Cd4 N14 C15 52.9(7) . .
N30 Cd4 N14 C15 -50.9(7) . .
N44 Cd4 N14 C47 -176.5(8) . .
N25 Cd4 N14 C47 42.4(6) . .
N21 Cd4 N14 C47 -42.1(6) . .
N24 Cd4 N14 C47 -127.7(6) . .
N30 Cd4 N14 C47 128.4(6) . .
N19 Cd9 N15 N16 -90(2) 2_655 .
N19 Cd9 N15 N16 131.1(8) 4 .
N15 Cd9 N15 N16 -53.3(8) 3_655 .
N19 Cd9 N15 N18 90(2) 2_655 .
N19 Cd9 N15 N18 -49.2(7) 4 .
N15 Cd9 N15 N18 126.4(6) 3_655 .
N18 N15 N16 N17 0.5(10) . .
Cd9 N15 N16 N17 -179.8(6) . .
N18 N15 N16 Cd8 -175.7(5) . .
Cd9 N15 N16 Cd8 4.0(10) . .
N62 Cd8 N16 N15 138.1(7) 6_554 .
N16 Cd8 N16 N15 49.0(8) 3_655 .
N4 Cd8 N16 N15 -130.9(7) 4 .
N4 Cd8 N16 N15 -129(7) 2_655 .
N62 Cd8 N16 N17 -37.1(7) 6_554 .
N16 Cd8 N16 N17 -126.2(6) 3_655 .
N4 Cd8 N16 N17 53.9(7) 4 .
N4 Cd8 N16 N17 56(8) 2_655 .
N18 C36 N17 N16 1.5(10) . .
C28 C36 N17 N16 177.7(8) . .
N15 N16 N17 C36 -1.2(10) . .
Cd8 N16 N17 C36 174.4(6) . .
N16 N15 N18 C36 0.4(10) . .
Cd9 N15 N18 C36 -179.3(6) . .
N17 C36 N18 N15 -1.2(10) . .
C28 C36 N18 N15 -177.7(8) . .
C73 C55 N19 C78 -11.9(19) . .
C73 C55 N19 Cd9 -177.1(10) . 2_654
C52 C78 N19 C55 6(2) . .
C52 C78 N19 Cd9 172.2(11) . 2_654
N23 C38 N20 N21 -3.5(9) . .
C49 C38 N20 N21 177.5(8) . .
C38 N20 N21 N22 3.3(8) . .
C38 N20 N21 Cd4 -174.7(5) . .
N44 Cd4 N21 N20 144.6(6) . .
N14 Cd4 N21 N20 -27.4(6) . .
N25 Cd4 N21 N20 -125.9(6) . .
N24 Cd4 N21 N20 55.0(6) . .
N30 Cd4 N21 N20 -106.6(15) . .
N44 Cd4 N21 N22 -33.1(6) . .
N14 Cd4 N21 N22 154.9(6) . .
N25 Cd4 N21 N22 56.5(6) . .
N24 Cd4 N21 N22 -122.7(6) . .
N30 Cd4 N21 N22 75.7(16) . .
N20 N21 N22 N23 -2.1(8) . .
Cd4 N21 N22 N23 175.9(5) . .
N20 N21 N22 Cd7 171.0(5) . 4_554
Cd4 N21 N22 Cd7 -11.0(8) . 4_554
N21 N22 N23 C38 -0.2(9) . .
Cd7 N22 N23 C38 -173.1(5) 4_554 .
N20 C38 N23 N22 2.3(10) . .
C49 C38 N23 N22 -178.7(8) . .
C76 C42 N24 C57 3.7(14) . .
C76 C42 N24 Cd4 -175.5(8) . .
C45 C57 N24 C42 -0.3(14) . .
C45 C57 N24 Cd4 179.0(8) . .
N44 Cd4 N24 C42 36.4(8) . .
N14 Cd4 N24 C42 -135.1(8) . .
N25 Cd4 N24 C42 123.6(14) . .
N21 Cd4 N24 C42 128.2(8) . .
N30 Cd4 N24 C42 -54.8(8) . .
N44 Cd4 N24 C57 -142.7(6) . .
N14 Cd4 N24 C57 45.7(6) . .
N25 Cd4 N24 C57 -55.6(17) . .
N21 Cd4 N24 C57 -50.9(6) . .
N30 Cd4 N24 C57 126.0(6) . .
N44 Cd4 N25 N27 44.5(6) . .
N14 Cd4 N25 N27 -142.5(6) . .
N21 Cd4 N25 N27 -47.3(6) . .
N24 Cd4 N25 N27 -42.6(17) . .
N30 Cd4 N25 N27 135.8(6) . .
N44 Cd4 N25 N26 -137.1(7) . .
N14 Cd4 N25 N26 35.9(7) . .
N21 Cd4 N25 N26 131.1(7) . .
N24 Cd4 N25 N26 135.7(13) . .
N30 Cd4 N25 N26 -45.8(7) . .
N28 C22 N26 N25 2.7(10) . .
C30 C22 N26 N25 -177.4(8) . .
N27 N25 N26 C22 -2.8(9) . .
Cd4 N25 N26 C22 178.6(6) . .
N26 N25 N27 N28 2.1(8) . .
Cd4 N25 N27 N28 -179.3(5) . .
N26 N25 N27 Cd7 177.9(5) . 4_554
Cd4 N25 N27 Cd7 -3.4(9) . 4_554
N25 N27 N28 C22 -0.4(8) . .
Cd7 N27 N28 C22 -176.4(5) 4_554 .
N26 C22 N28 N27 -1.5(9) . .
C30 C22 N28 N27 178.7(7) . .
C37 C60 N29 C61 2.0(13) . .
C37 C60 N29 Cd1 -170.2(6) . 2_554
C24 C61 N29 C60 -4.1(15) . .
C24 C61 N29 Cd1 167.8(8) . 2_554
C12 C23 N30 C35 -0.9(14) . .
C12 C23 N30 Cd4 -179.1(7) . .
C19 C35 N30 C23 -0.9(14) . .
C19 C35 N30 Cd4 177.7(8) . .
N44 Cd4 N30 C23 -40.8(8) . .
N14 Cd4 N30 C23 130.0(8) . .
N25 Cd4 N30 C23 -130.6(8) . .
N21 Cd4 N30 C23 -149.7(13) . .
N24 Cd4 N30 C23 49.2(8) . .
N44 Cd4 N30 C35 140.9(7) . .
N14 Cd4 N30 C35 -48.3(7) . .
N25 Cd4 N30 C35 51.2(7) . .
N21 Cd4 N30 C35 32.1(18) . .
N24 Cd4 N30 C35 -129.1(6) . .
N34 C7 N31 N32 -0.9(10) . .
C14 C7 N31 N32 -178.8(8) . .
C7 N31 N32 N33 -1.7(9) . .
C7 N31 N32 Cd1 -177.2(6) . .
N37 Cd1 N32 N33 -32.9(7) . .
N65 Cd1 N32 N33 148.1(7) . .
N32 Cd1 N32 N33 55.6(8) 3 .
N29 Cd1 N32 N33 55.7(19) 2 .
N29 Cd1 N32 N33 -124.4(7) 4 .
N37 Cd1 N32 N31 141.6(6) . .
N65 Cd1 N32 N31 -37.4(7) . .
N32 Cd1 N32 N31 -129.8(5) 3 .
N29 Cd1 N32 N31 -129.8(14) 2 .
N29 Cd1 N32 N31 50.1(6) 4 .
N31 N32 N33 N34 3.7(9) . .
Cd1 N32 N33 N34 178.7(5) . .
N31 N32 N33 Cd2 172.5(5) . .
Cd1 N32 N33 Cd2 -12.5(10) . .
N50 Cd2 N33 N32 76(19) . .
N50 Cd2 N33 N32 141.0(6) 3 .
N33 Cd2 N33 N32 -38.3(8) 3 .
N38 Cd2 N33 N32 52.4(7) . .
N39 Cd2 N33 N32 -129.3(6) . .
N50 Cd2 N33 N34 -117(19) . .
N50 Cd2 N33 N34 -52.1(7) 3 .
N33 Cd2 N33 N34 128.6(6) 3 .
N38 Cd2 N33 N34 -140.6(7) . .
N39 Cd2 N33 N34 37.6(6) . .
N31 C7 N34 N33 3.0(10) . .
C14 C7 N34 N33 -179.3(8) . .
N32 N33 N34 C7 -4.0(9) . .
Cd2 N33 N34 C7 -172.5(6) . .
N36 C5 N35 N37 -0.002(2) . 2_554
C18 C5 N35 N37 179.998(2) . 2_554
N35 C5 N36 N38 0.002(2) . 2_554
C18 C5 N36 N38 180.002(3) . 2_554
N65 Cd1 N37 N35 0.00(5) . 2
N32 Cd1 N37 N35 139.18(17) 3 2
N32 Cd1 N37 N35 -139.18(17) . 2
N29 Cd1 N37 N35 50.09(17) 2 2
N29 Cd1 N37 N35 -50.09(17) 4 2
N65 Cd1 N37 N38 180.00(5) . .
N32 Cd1 N37 N38 -40.82(17) 3 .
N32 Cd1 N37 N38 40.82(17) . .
N29 Cd1 N37 N38 -129.91(17) 2 .
N29 Cd1 N37 N38 129.91(17) 4 .
N35 N37 N38 N36 0.000(5) 2 2
Cd1 N37 N38 N36 180.002(4) . 2
N35 N37 N38 Cd2 179.998(3) 2 .
Cd1 N37 N38 Cd2 0.000(5) . .
N50 Cd2 N38 N36 -44.15(16) . 2
N50 Cd2 N38 N36 44.15(16) 3 2
N33 Cd2 N38 N36 135.50(16) . 2
N33 Cd2 N38 N36 -135.51(16) 3 2
N39 Cd2 N38 N36 0.00(4) . 2
N50 Cd2 N38 N37 135.85(16) . .
N50 Cd2 N38 N37 -135.85(16) 3 .
N33 Cd2 N38 N37 -44.49(16) . .
N33 Cd2 N38 N37 44.49(16) 3 .
N39 Cd2 N38 N37 180.00(4) . .
N50 Cd2 N39 N40 44.13(16) . .
N50 Cd2 N39 N40 -44.13(16) 3 .
N33 Cd2 N39 N40 -135.50(16) . .
N33 Cd2 N39 N40 135.51(16) 3 .
N38 Cd2 N39 N40 0.00(2) . .
N50 Cd2 N39 N42 -135.87(16) . .
N50 Cd2 N39 N42 135.87(16) 3 .
N33 Cd2 N39 N42 44.50(16) . .
N33 Cd2 N39 N42 -44.49(16) 3 .
N38 Cd2 N39 N42 180.00(2) . .
N42 N39 N40 N41 0.000(4) . .
Cd2 N39 N40 N41 180.000(3) . .
N42 N39 N40 Cd3 180.000(2) . .
Cd2 N39 N40 Cd3 0.000(5) . .
N58 Cd3 N40 N39 180.00(2) . .
N66 Cd3 N40 N39 131.86(18) . .
N66 Cd3 N40 N39 -131.86(18) 3 .
N51 Cd3 N40 N39 -41.57(16) . .
N51 Cd3 N40 N39 41.57(16) 3 .
N58 Cd3 N40 N41 0.00(3) . .
N66 Cd3 N40 N41 -48.14(18) . .
N66 Cd3 N40 N41 48.14(18) 3 .
N51 Cd3 N40 N41 138.43(16) . .
N51 Cd3 N40 N41 -138.43(16) 3 .
N42 C39 N41 N40 0.000(4) . .
C66 C39 N41 N40 180.000(4) . .
N39 N40 N41 C39 0.000(4) . .
Cd3 N40 N41 C39 180.000(3) . .
N41 C39 N42 N39 0.000(4) . .
C66 C39 N42 N39 180.000(3) . .
N40 N39 N42 C39 0.000(4) . .
Cd2 N39 N42 C39 180.000(3) . .
C79 C67 N43 C63 0.000(6) . .
C79 C67 N43 Cd6 180.000(4) . .
C69 C63 N43 C67 0.000(6) . .
C69 C63 N43 Cd6 180.000(3) . .
N63 Cd6 N43 C67 -131.33(19) 2_554 .
N63 Cd6 N43 C67 131.33(19) 4_554 .
N3 Cd6 N43 C67 -40.67(17) 5_455 .
N3 Cd6 N43 C67 40.67(17) 7 .
N61 Cd6 N43 C67 179.97(3) 1_554 .
N63 Cd6 N43 C63 48.67(19) 2_554 .
N63 Cd6 N43 C63 -48.67(19) 4_554 .
N3 Cd6 N43 C63 139.33(17) 5_455 .
N3 Cd6 N43 C63 -139.33(17) 7 .
N61 Cd6 N43 C63 -0.03(3) 1_554 .
N14 Cd4 N44 N45 173.5(9) . .
N25 Cd4 N44 N45 -44.8(6) . .
N21 Cd4 N44 N45 38.8(6) . .
N24 Cd4 N44 N45 125.3(6) . .
N30 Cd4 N44 N45 -132.1(6) . .
N14 Cd4 N44 N47 -4.5(13) . .
N25 Cd4 N44 N47 137.2(4) . .
N21 Cd4 N44 N47 -139.2(4) . .
N24 Cd4 N44 N47 -52.8(4) . .
N30 Cd4 N44 N47 49.8(4) . .
N47 N44 N45 N46 1.2(7) . .
Cd4 N44 N45 N46 -177.0(5) . .
N47 N44 N45 Cd7 179.9(4) . 4_554
Cd4 N44 N45 Cd7 1.7(8) . 4_554
N47 C44 N46 N45 1.2(9) . .
C13 C44 N46 N45 -179.2(8) . .
N44 N45 N46 C44 -1.5(8) . .
Cd7 N45 N46 C44 179.9(5) 4_554 .
N46 C44 N47 N44 -0.5(9) . .
C13 C44 N47 N44 179.9(7) . .
N45 N44 N47 C44 -0.4(7) . .
Cd4 N44 N47 C44 178.0(4) . .
C70 C34 N48 C31 -1.1(14) . .
C70 C34 N48 Cd5 176.1(7) . 7
C2 C31 N48 C34 -1.1(15) . .
C2 C31 N48 Cd5 -178.6(9) . 7
N52 C8 N49 N50 1.7(10) . .
C17 C8 N49 N50 179.9(8) . .
C8 N49 N50 N51 -3.1(9) . .
C8 N49 N50 Cd2 174.4(6) . .
N50 Cd2 N50 N49 -133.5(6) 3 .
N33 Cd2 N50 N49 -69(20) . .
N33 Cd2 N50 N49 45.8(7) 3 .
N38 Cd2 N50 N49 -44.9(7) . .
N39 Cd2 N50 N49 136.8(6) . .
N50 Cd2 N50 N51 43.7(7) 3 .
N33 Cd2 N50 N51 108(19) . .
N33 Cd2 N50 N51 -137.1(5) 3 .
N38 Cd2 N50 N51 132.2(6) . .
N39 Cd2 N50 N51 -46.1(6) . .
N49 N50 N51 N52 3.6(9) . .
Cd2 N50 N51 N52 -174.0(5) . .
N49 N50 N51 Cd3 -176.6(5) . .
Cd2 N50 N51 Cd3 5.8(9) . .
N58 Cd3 N51 N52 35.0(6) . .
N66 Cd3 N51 N52 148.7(18) . .
N66 Cd3 N51 N52 -53.4(6) 3 .
N51 Cd3 N51 N52 129.0(5) 3 .
N40 Cd3 N51 N52 -142.7(6) . .
N58 Cd3 N51 N50 -144.8(6) . .
N66 Cd3 N51 N50 -31(2) . .
N66 Cd3 N51 N50 126.8(7) 3 .
N51 Cd3 N51 N50 -50.8(7) 3 .
N40 Cd3 N51 N50 37.5(6) . .
N50 N51 N52 C8 -2.4(9) . .
Cd3 N51 N52 C8 177.8(5) . .
N49 C8 N52 N51 0.4(10) . .
C17 C8 N52 N51 -177.9(8) . .
C21 C43 N53 C20 0.2(15) . .
C21 C43 N53 Cd5 -179.9(9) . 2
C11 C20 N53 C43 -0.8(15) . .
C11 C20 N53 Cd5 179.4(7) . 2
N57 C32 N54 N55 1.9(11) . .
C27 C32 N54 N55 -179.4(8) . .
C32 N54 N55 N56 -3.3(10) . .
C32 N54 N55 Cd5 -178.7(6) . 7
N54 N55 N56 N57 3.6(10) . .
Cd5 N55 N56 N57 179.1(5) 7 .
N54 N55 N56 Cd7 176.4(6) . 7
Cd5 N55 N56 Cd7 -8.0(10) 7 7
N54 C32 N57 N56 0.2(11) . .
C27 C32 N57 N56 -178.6(8) . .
N55 N56 N57 C32 -2.3(10) . .
Cd7 N56 N57 C32 -175.9(6) 7 .
C68 C4 N58 C62 0.000(8) . .
C68 C4 N58 Cd3 180.000(5) . .
C80 C62 N58 C4 0.000(7) . .
C80 C62 N58 Cd3 180.000(5) . .
N66 Cd3 N58 C4 48.16(18) . .
N66 Cd3 N58 C4 -48.16(18) 3 .
N51 Cd3 N58 C4 -138.30(16) . .
N51 Cd3 N58 C4 138.30(16) 3 .
N40 Cd3 N58 C4 0.00(3) . .
N66 Cd3 N58 C62 -131.84(18) . .
N66 Cd3 N58 C62 131.84(18) 3 .
N51 Cd3 N58 C62 41.70(16) . .
N51 Cd3 N58 C62 -41.70(16) 3 .
N40 Cd3 N58 C62 180.00(3) . .
N60 C29 N59 N61 0.000(7) . .
C65 C29 N59 N61 180.000(6) . .
N59 C29 N60 N62 0.000(6) . .
C65 C29 N60 N62 180.000(6) . .
C29 N59 N61 N62 0.000(5) . .
C29 N59 N61 Cd6 180.001(4) . 1_556
C29 N60 N62 N61 0.000(6) . .
C29 N60 N62 Cd8 179.998(5) . 6
N59 N61 N62 N60 0.000(6) . .
Cd6 N61 N62 N60 179.998(5) 1_556 .
N59 N61 N62 Cd8 180.001(4) . 6
Cd6 N61 N62 Cd8 0.000(5) 1_556 6
C53 C72 N63 C58 4.6(19) . .
C53 C72 N63 Cd6 -164.5(10) . 2
C46 C58 N63 C72 -3.9(16) . .
C46 C58 N63 Cd6 166.5(8) . 2
C10 C71 N65 C64 0.000(4) . .
C10 C71 N65 Cd1 180.000(2) . .
C6 C64 N65 C71 0.000(4) . .
C6 C64 N65 Cd1 180.000(2) . .
N37 Cd1 N65 C71 0.00(4) . .
N32 Cd1 N65 C71 -139.14(17) 3 .
N32 Cd1 N65 C71 139.14(17) . .
N29 Cd1 N65 C71 -50.13(17) 2 .
N29 Cd1 N65 C71 50.13(17) 4 .
N37 Cd1 N65 C64 180.00(4) . .
N32 Cd1 N65 C64 40.86(17) 3 .
N32 Cd1 N65 C64 -40.86(17) . .
N29 Cd1 N65 C64 129.87(17) 2 .
N29 Cd1 N65 C64 -129.87(17) 4 .
C56 C50 N66 C59 6.9(19) . .
C56 C50 N66 Cd3 -170.9(10) . .
C51 C59 N66 C50 -8.1(17) . .
C51 C59 N66 Cd3 169.9(9) . .
N58 Cd3 N66 C50 -140.1(10) . .
N66 Cd3 N66 C50 -51.9(11) 3 .
N51 Cd3 N66 C50 106(2) . .
N51 Cd3 N66 C50 125.4(10) 3 .
N40 Cd3 N66 C50 37.4(10) . .
N58 Cd3 N66 C59 42.1(8) . .
N66 Cd3 N66 C59 130.3(7) 3 .
N51 Cd3 N66 C59 -72(2) . .
N51 Cd3 N66 C59 -52.3(8) 3 .
N40 Cd3 N66 C59 -140.4(8) . .
